data_1545920
loop_
_publ_author_name
'Yagi, Yuma'
'Masaki, Shuhei'
'Iwata, Tetsuki'
'Nakane, Daisuke'
'Yasui, Takashi'
'Yuchi, Akio'

_publ_section_title
;
 Triphosphate Ion-Selective Electrode Based on Zr-Porphyrin Complex.
;
_journal_issue 7
_journal_name_full 'Analytical chemistry'
_journal_page_first 3937
_journal_page_last 3942
_journal_paper_doi 10.1021/acs.analchem.6b03754
_journal_volume 89
_journal_year 2017
_chemical_formula_moiety 'C181 H119 Cl15 N16 O22 P6 Zr4'
_chemical_formula_sum 'C181 H119 Cl15 N16 O22 P6 Zr4'
_chemical_formula_weight 3952.54
_space_group_IT_number 2
_symmetry_cell_setting triclinic
_symmetry_Int_Tables_number 2
_symmetry_space_group_name_Hall '-P 1'
_symmetry_space_group_name_H-M 'P -1'
_atom_sites_solution_hydrogens geom
_atom_sites_solution_primary direct
_atom_sites_solution_secondary difmap
_cell_angle_alpha 87.569(6)
_cell_angle_beta 85.646(5)
_cell_angle_gamma 71.376(5)
_cell_formula_units_Z 1
_cell_length_a 15.402(4)
_cell_length_b 17.812(4)
_cell_length_c 18.047(5)
_cell_measurement_reflns_used 9526
_cell_measurement_temperature 173
_cell_measurement_theta_max 30.46
_cell_measurement_theta_min 1.13
_cell_volume 4677(2)
_computing_cell_refinement CrystalClear
_computing_data_collection 'CrystalClear (Rigaku, ????)'
_computing_data_reduction CrystalClear
_computing_molecular_graphics 'CrystalStructure 4.0'
_computing_publication_material 'CrystalStructure 4.0 (Rigaku, 2010)'
_computing_structure_refinement 'SHELXL97 (Sheldrick, 2008)'
_computing_structure_solution 'SIR92 (Altomare, et al., 1994)'
_diffrn_ambient_temperature 173
_diffrn_detector_area_resol_mean 14.629
_diffrn_measured_fraction_theta_full 0.981
_diffrn_measured_fraction_theta_max 0.981
_diffrn_measurement_device_type 'Rigaku Mercury70'
_diffrn_measurement_method \w
_diffrn_radiation_type 'Mo K\a'
_diffrn_radiation_wavelength 0.71070
_diffrn_reflns_av_R_equivalents 0.0515
_diffrn_reflns_limit_h_max 19
_diffrn_reflns_limit_h_min -20
_diffrn_reflns_limit_k_max 23
_diffrn_reflns_limit_k_min -20
_diffrn_reflns_limit_l_max 23
_diffrn_reflns_limit_l_min -23
_diffrn_reflns_number 47306
_diffrn_reflns_theta_full 27.55
_diffrn_reflns_theta_max 27.54
_diffrn_standards_number 0
_exptl_absorpt_coefficient_mu 0.549
_exptl_absorpt_correction_T_max 0.896
_exptl_absorpt_correction_T_min 0.879
_exptl_absorpt_correction_type numerical
_exptl_absorpt_process_details 'NUMABS (Rigaku, 1999)'
_exptl_crystal_colour red
_exptl_crystal_density_diffrn 1.403
_exptl_crystal_density_method 'not measured'
_exptl_crystal_description block
_exptl_crystal_F_000 1998.00
_exptl_crystal_size_max 0.200
_exptl_crystal_size_mid 0.200
_exptl_crystal_size_min 0.200
_refine_diff_density_max 2.490
_refine_diff_density_min -1.820
_refine_ls_extinction_method none
_refine_ls_goodness_of_fit_ref 1.609
_refine_ls_hydrogen_treatment constr
_refine_ls_number_parameters 1073
_refine_ls_number_reflns 21174
_refine_ls_number_restraints 0
_refine_ls_R_factor_gt 0.1012
_refine_ls_shift/su_max 0.001
_refine_ls_structure_factor_coef Fsqd
_refine_ls_weighting_details 'w = 1/[\s^2^(Fo^2^)+(0.1000P)^2^+0.0000P] where P=(Fo^2^+2Fc^2^)/3'
_refine_ls_weighting_scheme calc
_refine_ls_wR_factor_ref 0.2925
_reflns_number_gt 14196
_reflns_number_total 21174
_reflns_threshold_expression F^2^>2.0\s(F^2^)
_cod_data_source_file ac6b03754_si_002.cif
_cod_data_source_block ZrPPPi-2
_cod_database_code 1545920

loop_
_symmetry_equiv_pos_site_id
_symmetry_equiv_pos_as_xyz
1 +X,+Y,+Z
2 -X,-Y,-Z

loop_
_atom_site_label
_atom_site_type_symbol
_atom_site_fract_x
_atom_site_fract_y
_atom_site_fract_z
_atom_site_U_iso_or_equiv
_atom_site_adp_type
_atom_site_occupancy
_atom_site_symmetry_multiplicity
_atom_site_calc_flag
_atom_site_refinement_flags
Zr1 Zr 0.51419(4) 0.51614(3) 0.72802(3) 0.02735(17) Uani 1.0 2 d .
Zr2 Zr 0.76053(4) 0.22971(3) 0.67555(3) 0.02726(17) Uani 1.0 2 d .
Cl1 Cl 0.2776(2) 0.21256(18) 0.69146(17) 0.0859(8) Uiso 1.0 2 d .
Cl2 Cl 0.21352(19) 0.38292(17) 0.69220(15) 0.0796(8) Uiso 1.0 2 d .
Cl3 Cl 0.2157(2) 0.29541(17) 0.82940(16) 0.0812(8) Uiso 1.0 2 d .
Cl4 Cl 0.3685(4) 0.8541(3) 0.8196(3) 0.0633(11) Uiso 0.5000 2 d .
Cl5 Cl 0.1934(3) 0.8535(3) 0.7769(3) 0.0561(10) Uiso 0.5000 2 d .
Cl6 Cl 0.2912(3) 0.7306(3) 0.8764(2) 0.0462(9) Uiso 0.5000 2 d .
Cl7 Cl 0.1696(5) 1.0836(5) 0.8659(4) 0.104(2) Uiso 0.5000 2 d .
Cl8 Cl 0.2069(5) 0.9926(5) 0.9966(4) 0.103(2) Uiso 0.5000 2 d .
Cl9 Cl 0.2340(5) 1.1431(4) 0.9878(4) 0.0893(17) Uiso 0.5000 2 d .
Cl10 Cl 0.9828(5) 0.0106(4) 0.8036(4) 0.0929(17) Uiso 0.5000 2 d .
Cl11 Cl 0.8608(5) -0.0816(5) 0.8168(4) 0.106(2) Uiso 0.5000 2 d .
Cl12 Cl 0.9422(4) -0.0566(4) 0.6763(4) 0.0837(15) Uiso 0.5000 2 d .
P1 P 0.66997(11) 0.41398(10) 0.58942(9) 0.0289(4) Uani 1.0 2 d .
P2 P 0.52421(11) 0.31643(9) 0.70776(9) 0.0278(4) Uani 1.0 2 d .
P3 P 0.47737(11) 0.42228(10) 0.58315(9) 0.0308(4) Uani 1.0 2 d .
O1 O 0.6358(3) 0.4668(3) 0.6557(3) 0.0298(10) Uani 1.0 2 d .
O2 O 0.5373(3) 0.3895(3) 0.7414(3) 0.0284(9) Uani 1.0 2 d .
O3 O 0.4550(3) 0.4933(3) 0.6329(3) 0.0301(10) Uani 1.0 2 d .
O4 O 0.7103(3) 0.4548(3) 0.5260(3) 0.0355(11) Uani 1.0 2 d .
O5 O 0.5845(3) 0.3987(3) 0.5563(3) 0.0320(10) Uani 1.0 2 d .
O6 O 0.4223(4) 0.4304(3) 0.5182(3) 0.0373(11) Uani 1.0 2 d .
O7 O 0.4722(3) 0.3473(3) 0.6315(3) 0.0309(10) Uani 1.0 2 d .
O8 O 0.4691(3) 0.2752(3) 0.7532(3) 0.0366(11) Uani 1.0 2 d .
O9 O 0.6194(3) 0.2630(3) 0.6806(3) 0.0331(10) Uani 1.0 2 d .
O10 O 0.7395(3) 0.3346(3) 0.6062(3) 0.0325(10) Uani 1.0 2 d .
O11 O 0.7203(3) 0.3332(3) 0.7569(3) 0.0336(10) Uani 1.0 2 d .
N1 N 0.5937(4) 0.6023(3) 0.7336(3) 0.0324(12) Uani 1.0 2 d .
N2 N 0.5766(4) 0.4845(3) 0.8397(3) 0.0296(11) Uani 1.0 2 d .
N3 N 0.3903(4) 0.5160(4) 0.8026(3) 0.0337(12) Uani 1.0 2 d .
N4 N 0.4126(4) 0.6315(3) 0.6948(3) 0.0359(13) Uani 1.0 2 d .
N5 N 0.8595(4) 0.1824(3) 0.5768(3) 0.0300(12) Uani 1.0 2 d .
N6 N 0.7330(4) 0.1162(3) 0.6530(3) 0.0325(12) Uani 1.0 2 d .
N7 N 0.7646(4) 0.1724(4) 0.7895(3) 0.0329(12) Uani 1.0 2 d .
N8 N 0.8935(4) 0.2359(3) 0.7134(3) 0.0321(12) Uani 1.0 2 d .
C1 C 0.6797(5) 0.5835(4) 0.7617(4) 0.0343(15) Uani 1.0 2 d .
C2 C 0.7128(5) 0.5278(5) 0.8177(4) 0.0374(16) Uani 1.0 2 d .
C3 C 0.6634(5) 0.4825(4) 0.8559(4) 0.0311(14) Uani 1.0 2 d .
C4 C 0.6926(5) 0.4308(5) 0.9162(4) 0.0417(17) Uani 1.0 2 d .
C5 C 0.6263(5) 0.4011(5) 0.9388(4) 0.0389(16) Uani 1.0 2 d .
C6 C 0.5520(5) 0.4346(4) 0.8921(4) 0.0334(14) Uani 1.0 2 d .
C7 C 0.4656(5) 0.4210(4) 0.9005(4) 0.0347(15) Uani 1.0 2 d .
C8 C 0.3901(5) 0.4626(4) 0.8612(4) 0.0336(14) Uani 1.0 2 d .
C9 C 0.2994(5) 0.4579(5) 0.8775(4) 0.0440(18) Uani 1.0 2 d .
C10 C 0.2446(5) 0.5070(5) 0.8269(4) 0.0449(18) Uani 1.0 2 d .
C11 C 0.3006(5) 0.5447(4) 0.7812(4) 0.0347(15) Uani 1.0 2 d .
C12 C 0.2689(5) 0.5972(4) 0.7251(4) 0.0382(16) Uani 1.0 2 d .
C13 C 0.3214(5) 0.6381(4) 0.6842(4) 0.0356(15) Uani 1.0 2 d .
C14 C 0.2879(6) 0.6977(5) 0.6287(5) 0.0478(19) Uani 1.0 2 d .
C15 C 0.3571(6) 0.7264(5) 0.6058(5) 0.052(2) Uani 1.0 2 d .
C16 C 0.4330(5) 0.6872(4) 0.6467(4) 0.0351(15) Uani 1.0 2 d .
C17 C 0.5151(5) 0.7048(4) 0.6424(4) 0.0372(15) Uani 1.0 2 d .
C18 C 0.5904(5) 0.6648(5) 0.6846(4) 0.0409(16) Uani 1.0 2 d .
C19 C 0.6736(5) 0.6850(5) 0.6825(5) 0.0489(19) Uani 1.0 2 d .
C20 C 0.7271(6) 0.6348(5) 0.7303(5) 0.0483(19) Uani 1.0 2 d .
C21 C 0.8082(5) 0.5156(5) 0.8408(4) 0.0448(18) Uani 1.0 2 d .
C22 C 0.8844(6) 0.4764(6) 0.7979(6) 0.064(3) Uani 1.0 2 d .
C23 C 0.9717(6) 0.4706(7) 0.8199(7) 0.075(3) Uani 1.0 2 d .
C24 C 0.9784(7) 0.5054(8) 0.8842(7) 0.089(4) Uani 1.0 2 d .
C25 C 0.9046(8) 0.5441(8) 0.9272(7) 0.087(4) Uani 1.0 2 d .
C26 C 0.8166(7) 0.5515(7) 0.9081(6) 0.072(3) Uani 1.0 2 d .
C27 C 0.4555(5) 0.3600(4) 0.9565(4) 0.0374(15) Uani 1.0 2 d .
C28 C 0.4383(6) 0.2929(5) 0.9323(5) 0.051(2) Uani 1.0 2 d .
C29 C 0.4325(7) 0.2329(6) 0.9825(5) 0.065(3) Uani 1.0 2 d .
C30 C 0.4369(7) 0.2424(6) 1.0574(5) 0.060(3) Uani 1.0 2 d .
C31 C 0.4532(6) 0.3079(5) 1.0817(5) 0.056(3) Uani 1.0 2 d .
C32 C 0.4596(6) 0.3681(5) 1.0307(4) 0.0450(18) Uani 1.0 2 d .
C33 C 0.1714(5) 0.6162(5) 0.7072(4) 0.0416(17) Uani 1.0 2 d .
C34 C 0.1495(6) 0.5854(5) 0.6446(5) 0.056(2) Uani 1.0 2 d .
C35 C 0.0560(7) 0.6039(6) 0.6311(6) 0.068(3) Uani 1.0 2 d .
C36 C -0.0100(6) 0.6490(7) 0.6749(6) 0.072(3) Uani 1.0 2 d .
C37 C 0.0121(7) 0.6786(11) 0.7347(8) 0.145(8) Uani 1.0 2 d .
C38 C 0.1016(7) 0.6642(9) 0.7491(7) 0.124(7) Uani 1.0 2 d .
C39 C 0.5242(5) 0.7707(5) 0.5931(5) 0.0428(17) Uani 1.0 2 d .
C40 C 0.5264(7) 0.8407(5) 0.6221(5) 0.056(3) Uani 1.0 2 d .
C41 C 0.5377(7) 0.9016(5) 0.5738(6) 0.064(3) Uani 1.0 2 d .
C42 C 0.5466(7) 0.8908(6) 0.4982(6) 0.065(3) Uani 1.0 2 d .
C43 C 0.5449(9) 0.8224(6) 0.4682(6) 0.082(4) Uani 1.0 2 d .
C44 C 0.5339(8) 0.7611(6) 0.5171(5) 0.070(3) Uani 1.0 2 d .
C45 C 0.8451(5) 0.1415(4) 0.5178(4) 0.0354(15) Uani 1.0 2 d .
C46 C 0.7933(5) 0.0895(4) 0.5224(4) 0.0371(15) Uani 1.0 2 d .
C47 C 0.7432(5) 0.0762(5) 0.5857(4) 0.0411(17) Uani 1.0 2 d .
C48 C 0.6947(6) 0.0192(5) 0.5922(5) 0.0498(19) Uani 1.0 2 d .
C49 C 0.6521(6) 0.0255(5) 0.6625(5) 0.0502(19) Uani 1.0 2 d .
C50 C 0.6755(5) 0.0855(4) 0.6995(4) 0.0371(15) Uani 1.0 2 d .
C51 C 0.6489(5) 0.1046(4) 0.7737(4) 0.0385(16) Uani 1.0 2 d .
C52 C 0.6922(5) 0.1456(4) 0.8158(4) 0.0325(14) Uani 1.0 2 d .
C53 C 0.6742(5) 0.1591(5) 0.8948(4) 0.0414(17) Uani 1.0 2 d .
C54 C 0.7386(5) 0.1874(5) 0.9165(4) 0.0407(17) Uani 1.0 2 d .
C55 C 0.7954(5) 0.1943(4) 0.8512(4) 0.0359(15) Uani 1.0 2 d .
C56 C 0.8721(5) 0.2217(4) 0.8513(4) 0.0383(16) Uani 1.0 2 d .
C57 C 0.9189(5) 0.2384(5) 0.7864(4) 0.0394(16) Uani 1.0 2 d .
C58 C 1.0011(5) 0.2581(5) 0.7839(4) 0.0425(17) Uani 1.0 2 d .
C59 C 1.0235(5) 0.2731(5) 0.7121(4) 0.0392(16) Uani 1.0 2 d .
C60 C 0.9580(5) 0.2588(4) 0.6682(4) 0.0335(14) Uani 1.0 2 d .
C61 C 0.9658(5) 0.2577(4) 0.5909(4) 0.0328(14) Uani 1.0 2 d .
C62 C 0.9195(5) 0.2205(4) 0.5486(4) 0.0341(15) Uani 1.0 2 d .
C63 C 0.9384(5) 0.2078(4) 0.4702(4) 0.0363(15) Uani 1.0 2 d .
C64 C 0.8937(5) 0.1577(5) 0.4520(4) 0.0391(16) Uani 1.0 2 d .
C65 C 0.7973(6) 0.0395(4) 0.4564(4) 0.0407(17) Uani 1.0 2 d .
C66 C 0.7192(7) 0.0469(5) 0.4212(5) 0.054(2) Uani 1.0 2 d .
C67 C 0.7216(9) 0.0003(6) 0.3589(6) 0.072(3) Uani 1.0 2 d .
C68 C 0.8023(10) -0.0497(6) 0.3322(6) 0.077(4) Uani 1.0 2 d .
C69 C 0.8824(9) -0.0569(5) 0.3679(6) 0.073(3) Uani 1.0 2 d .
C70 C 0.8794(7) -0.0116(5) 0.4281(4) 0.051(2) Uani 1.0 2 d .
C71 C 0.5802(5) 0.0700(4) 0.8127(4) 0.0403(16) Uani 1.0 2 d .
C72 C 0.4928(6) 0.0928(5) 0.7914(5) 0.052(2) Uani 1.0 2 d .
C73 C 0.4289(7) 0.0608(6) 0.8252(6) 0.066(3) Uani 1.0 2 d .
C74 C 0.4549(7) 0.0047(6) 0.8835(6) 0.066(3) Uani 1.0 2 d .
C75 C 0.5410(7) -0.0162(6) 0.9054(5) 0.061(3) Uani 1.0 2 d .
C76 C 0.6053(6) 0.0145(5) 0.8700(5) 0.0496(19) Uani 1.0 2 d .
C77 C 0.9062(5) 0.2317(5) 0.9238(4) 0.0427(18) Uani 1.0 2 d .
C78 C 0.9181(5) 0.3013(6) 0.9437(5) 0.056(3) Uani 1.0 2 d .
C79 C 0.9502(7) 0.3050(8) 1.0134(6) 0.081(4) Uani 1.0 2 d .
C80 C 0.9672(8) 0.2467(10) 1.0624(6) 0.097(5) Uani 1.0 2 d .
C81 C 0.9549(7) 0.1776(10) 1.0435(6) 0.094(5) Uani 1.0 2 d .
C82 C 0.9248(6) 0.1690(7) 0.9751(5) 0.063(3) Uani 1.0 2 d .
C83 C 1.0373(5) 0.2898(5) 0.5538(4) 0.0406(17) Uani 1.0 2 d .
C84 C 1.0295(6) 0.3678(5) 0.5560(5) 0.051(2) Uani 1.0 2 d .
C85 C 1.0960(8) 0.3972(6) 0.5239(6) 0.068(3) Uani 1.0 2 d .
C86 C 1.1749(7) 0.3463(7) 0.4912(5) 0.066(3) Uani 1.0 2 d .
C87 C 1.1864(6) 0.2688(7) 0.4907(5) 0.065(3) Uani 1.0 2 d .
C88 C 1.1183(6) 0.2392(6) 0.5209(5) 0.055(2) Uani 1.0 2 d .
C89 C 0.2719(7) 0.2969(6) 0.7416(5) 0.060(3) Uiso 1.0 2 d .
C90 C 0.2988(9) 0.7951(8) 0.8026(8) 0.034(3) Uiso 0.5000 2 d .
C91 C 0.1735(14) 1.0935(12) 0.9589(11) 0.069(5) Uiso 0.5000 2 d .
C92 C 0.9064(13) -0.0169(11) 0.7616(10) 0.059(5) Uiso 0.5000 2 d .
H4A H 0.7502 0.4191 0.9374 0.0500 Uiso 1.0 2 calc R
H4 H 0.6697 0.4960 0.5123 0.0425 Uiso 1.0 2 calc R
H5 H 0.6279 0.3642 0.9787 0.0467 Uiso 1.0 2 calc R
H9 H 0.2808 0.4268 0.9157 0.0528 Uiso 1.0 2 calc R
H10 H 0.1811 0.5148 0.8227 0.0539 Uiso 1.0 2 calc R
H14 H 0.2280 0.7141 0.6110 0.0573 Uiso 1.0 2 calc R
H15 H 0.3546 0.7663 0.5686 0.0624 Uiso 1.0 2 calc R
H19 H 0.6878 0.7257 0.6533 0.0586 Uiso 1.0 2 calc R
H20 H 0.7869 0.6337 0.7413 0.0579 Uiso 1.0 2 calc R
H22 H 0.8784 0.4529 0.7530 0.0773 Uiso 1.0 2 calc R
H23 H 1.0254 0.4429 0.7905 0.0902 Uiso 1.0 2 calc R
H24 H 1.0375 0.5019 0.8989 0.1069 Uiso 1.0 2 calc R
H25 H 0.9125 0.5671 0.9718 0.1044 Uiso 1.0 2 calc R
H26 H 0.7640 0.5793 0.9386 0.0861 Uiso 1.0 2 calc R
H28 H 0.4304 0.2882 0.8811 0.0615 Uiso 1.0 2 calc R
H29 H 0.4257 0.1855 0.9652 0.0784 Uiso 1.0 2 calc R
H30 H 0.4285 0.2034 1.0922 0.0726 Uiso 1.0 2 calc R
H31 H 0.4603 0.3127 1.1329 0.0676 Uiso 1.0 2 calc R
H32 H 0.4668 0.4151 1.0483 0.0540 Uiso 1.0 2 calc R
H34 H 0.1961 0.5528 0.6118 0.0666 Uiso 1.0 2 calc R
H35 H 0.0402 0.5828 0.5886 0.0820 Uiso 1.0 2 calc R
H36 H -0.0724 0.6604 0.6642 0.0862 Uiso 1.0 2 calc R
H37 H -0.0352 0.7102 0.7677 0.1741 Uiso 1.0 2 calc R
H38 H 0.1151 0.6891 0.7903 0.1487 Uiso 1.0 2 calc R
H40 H 0.5204 0.8477 0.6744 0.0669 Uiso 1.0 2 calc R
H41 H 0.5391 0.9499 0.5933 0.0762 Uiso 1.0 2 calc R
H42 H 0.5541 0.9322 0.4661 0.0783 Uiso 1.0 2 calc R
H43 H 0.5508 0.8159 0.4159 0.0984 Uiso 1.0 2 calc R
H44 H 0.5333 0.7128 0.4973 0.0841 Uiso 1.0 2 calc R
H48 H 0.6925 -0.0162 0.5550 0.0597 Uiso 1.0 2 calc R
H49 H 0.6142 -0.0042 0.6827 0.0603 Uiso 1.0 2 calc R
H53 H 0.6258 0.1495 0.9255 0.0497 Uiso 1.0 2 calc R
H54 H 0.7455 0.2005 0.9657 0.0489 Uiso 1.0 2 calc R
H58 H 1.0347 0.2605 0.8253 0.0511 Uiso 1.0 2 calc R
H59 H 1.0739 0.2902 0.6944 0.0470 Uiso 1.0 2 calc R
H63 H 0.9752 0.2302 0.4374 0.0435 Uiso 1.0 2 calc R
H64 H 0.8945 0.1371 0.4041 0.0470 Uiso 1.0 2 calc R
H66 H 0.6626 0.0837 0.4389 0.0651 Uiso 1.0 2 calc R
H67 H 0.6666 0.0044 0.3361 0.0864 Uiso 1.0 2 calc R
H68 H 0.8050 -0.0800 0.2895 0.0925 Uiso 1.0 2 calc R
H69 H 0.9392 -0.0934 0.3502 0.0870 Uiso 1.0 2 calc R
H70 H 0.9345 -0.0156 0.4506 0.0608 Uiso 1.0 2 calc R
H72 H 0.4754 0.1313 0.7526 0.0626 Uiso 1.0 2 calc R
H73 H 0.3682 0.0764 0.8094 0.0788 Uiso 1.0 2 calc R
H74 H 0.4119 -0.0182 0.9072 0.0792 Uiso 1.0 2 calc R
H75 H 0.5579 -0.0528 0.9457 0.0738 Uiso 1.0 2 calc R
H76 H 0.6665 -0.0023 0.8850 0.0595 Uiso 1.0 2 calc R
H78 H 0.9048 0.3459 0.9107 0.0671 Uiso 1.0 2 calc R
H79 H 0.9603 0.3527 1.0260 0.0969 Uiso 1.0 2 calc R
H80 H 0.9876 0.2523 1.1096 0.1168 Uiso 1.0 2 calc R
H81 H 0.9673 0.1344 1.0781 0.1133 Uiso 1.0 2 calc R
H82 H 0.9167 0.1203 0.9632 0.0760 Uiso 1.0 2 calc R
H84 H 0.9763 0.4031 0.5805 0.0613 Uiso 1.0 2 calc R
H85 H 1.0874 0.4525 0.5244 0.0820 Uiso 1.0 2 calc R
H86 H 1.2213 0.3661 0.4689 0.0792 Uiso 1.0 2 calc R
H87 H 1.2419 0.2335 0.4693 0.0784 Uiso 1.0 2 calc R
H88 H 1.1269 0.1840 0.5193 0.0661 Uiso 1.0 2 calc R
H89 H 0.3358 0.2971 0.7480 0.0724 Uiso 1.0 2 calc R
H90 H 0.3292 0.7615 0.7591 0.0411 Uiso 0.5000 2 calc R
H91 H 0.1089 1.1200 0.9786 0.0825 Uiso 0.5000 2 calc R
H92 H 0.8539 0.0324 0.7537 0.0709 Uiso 0.5000 2 calc R

loop_
_atom_site_aniso_label
_atom_site_aniso_U_11
_atom_site_aniso_U_22
_atom_site_aniso_U_33
_atom_site_aniso_U_12
_atom_site_aniso_U_13
_atom_site_aniso_U_23
Zr1 0.0246(3) 0.0271(4) 0.0305(4) -0.0082(3) -0.0028(3) 0.0003(3)
Zr2 0.0241(3) 0.0270(4) 0.0295(3) -0.0061(3) -0.0048(3) 0.0017(3)
P1 0.0266(8) 0.0290(9) 0.0297(8) -0.0076(7) -0.0012(7) 0.0038(7)
P2 0.0237(8) 0.0287(9) 0.0316(8) -0.0091(7) -0.0042(6) 0.0036(7)
P3 0.0302(9) 0.0303(9) 0.0322(9) -0.0090(7) -0.0086(7) 0.0025(7)
O1 0.024(2) 0.031(3) 0.035(3) -0.0108(19) 0.0005(18) -0.0045(18)
O2 0.030(3) 0.027(3) 0.029(3) -0.0098(18) -0.0015(17) 0.0026(17)
O3 0.029(3) 0.028(3) 0.034(3) -0.0072(19) -0.0064(18) -0.0012(18)
O4 0.033(3) 0.033(3) 0.036(3) -0.005(2) -0.0007(19) 0.0083(19)
O5 0.029(3) 0.033(3) 0.033(3) -0.0087(19) -0.0046(18) 0.0002(19)
O6 0.043(3) 0.034(3) 0.035(3) -0.009(3) -0.015(2) 0.000(2)
O7 0.030(3) 0.028(3) 0.036(3) -0.0094(19) -0.0096(19) 0.0038(18)
O8 0.034(3) 0.037(3) 0.044(3) -0.018(2) -0.001(2) 0.004(2)
O9 0.025(3) 0.034(3) 0.037(3) -0.0049(19) -0.0013(18) -0.0001(19)
O10 0.031(3) 0.034(3) 0.031(3) -0.008(2) -0.0033(18) 0.0056(18)
O11 0.031(3) 0.032(3) 0.035(3) -0.005(2) -0.0076(19) -0.0042(19)
N1 0.033(3) 0.030(3) 0.036(3) -0.012(3) -0.003(3) 0.003(3)
N2 0.027(3) 0.031(3) 0.033(3) -0.012(3) -0.004(3) -0.003(3)
N3 0.027(3) 0.034(3) 0.038(3) -0.007(3) 0.001(3) 0.004(3)
N4 0.035(3) 0.027(3) 0.045(4) -0.008(3) -0.007(3) 0.002(3)
N5 0.030(3) 0.031(3) 0.029(3) -0.009(3) -0.004(2) 0.001(3)
N6 0.035(3) 0.027(3) 0.036(3) -0.009(3) -0.008(3) 0.003(3)
N7 0.033(3) 0.036(3) 0.027(3) -0.007(3) -0.003(3) 0.002(3)
N8 0.026(3) 0.032(3) 0.034(3) -0.004(3) -0.004(3) 0.002(3)
C1 0.026(4) 0.034(4) 0.043(4) -0.010(3) -0.002(3) -0.005(3)
C2 0.026(4) 0.046(5) 0.038(4) -0.008(3) -0.004(3) -0.001(3)
C3 0.028(4) 0.034(4) 0.031(4) -0.010(3) -0.000(3) -0.003(3)
C4 0.035(4) 0.057(5) 0.029(4) -0.010(4) -0.007(3) 0.009(3)
C5 0.039(4) 0.044(4) 0.032(4) -0.011(4) -0.003(3) 0.008(3)
C6 0.036(4) 0.034(4) 0.031(4) -0.011(3) -0.007(3) 0.000(3)
C7 0.039(4) 0.032(4) 0.034(4) -0.014(3) 0.003(3) -0.003(3)
C8 0.036(4) 0.037(4) 0.032(4) -0.017(3) -0.000(3) 0.001(3)
C9 0.039(4) 0.061(5) 0.038(4) -0.027(4) 0.004(3) 0.004(4)
C10 0.028(4) 0.070(6) 0.039(4) -0.020(4) 0.000(3) -0.004(4)
C11 0.033(4) 0.033(4) 0.038(4) -0.009(3) -0.005(3) -0.004(3)
C12 0.021(3) 0.039(4) 0.051(4) -0.004(3) 0.000(3) -0.006(3)
C13 0.029(4) 0.031(4) 0.046(4) -0.006(3) -0.008(3) -0.007(3)
C14 0.043(5) 0.035(4) 0.070(6) -0.016(4) -0.018(4) 0.008(4)
C15 0.055(5) 0.035(5) 0.066(6) -0.014(4) -0.014(4) 0.013(4)
C16 0.036(4) 0.028(4) 0.044(4) -0.014(3) -0.002(3) 0.004(3)
C17 0.041(4) 0.031(4) 0.041(4) -0.013(3) -0.002(3) -0.004(3)
C18 0.040(4) 0.039(4) 0.044(4) -0.013(4) 0.001(3) -0.006(3)
C19 0.042(5) 0.059(5) 0.052(5) -0.026(4) -0.008(4) 0.016(4)
C20 0.038(4) 0.054(5) 0.057(5) -0.024(4) 0.003(4) 0.003(4)
C21 0.036(4) 0.065(6) 0.042(4) -0.029(4) -0.008(3) 0.008(4)
C22 0.037(5) 0.077(7) 0.071(6) -0.008(5) 0.002(4) -0.001(5)
C23 0.033(5) 0.097(8) 0.099(8) -0.029(5) -0.007(5) 0.032(7)
C24 0.053(6) 0.136(11) 0.105(9) -0.063(7) -0.046(7) 0.041(8)
C25 0.066(7) 0.139(11) 0.077(7) -0.057(8) -0.028(6) -0.005(7)
C26 0.055(6) 0.111(9) 0.064(6) -0.044(6) -0.010(5) -0.015(6)
C27 0.036(4) 0.036(4) 0.040(4) -0.013(3) 0.003(3) 0.002(3)
C28 0.067(6) 0.059(5) 0.043(5) -0.043(5) 0.004(4) 0.001(4)
C29 0.087(7) 0.053(6) 0.060(6) -0.031(5) 0.008(5) 0.002(5)
C30 0.071(6) 0.061(6) 0.052(5) -0.030(5) 0.011(5) 0.015(4)
C31 0.069(6) 0.061(6) 0.035(4) -0.018(5) 0.009(4) 0.006(4)
C32 0.050(5) 0.043(5) 0.039(4) -0.012(4) 0.002(4) 0.001(4)
C33 0.029(4) 0.043(5) 0.050(5) -0.005(3) -0.009(3) 0.000(4)
C34 0.051(5) 0.053(5) 0.061(5) -0.009(4) -0.018(4) -0.006(4)
C35 0.064(6) 0.071(7) 0.086(7) -0.036(6) -0.044(6) 0.005(6)
C36 0.032(5) 0.123(9) 0.061(6) -0.026(6) -0.007(4) 0.011(6)
C37 0.031(5) 0.27(2) 0.105(10) 0.010(8) -0.013(6) -0.103(12)
C38 0.038(5) 0.209(15) 0.107(9) 0.001(7) -0.011(6) -0.112(10)
C39 0.046(5) 0.036(4) 0.051(5) -0.020(4) -0.008(4) 0.011(4)
C40 0.079(6) 0.035(5) 0.059(5) -0.022(5) -0.022(5) 0.004(4)
C41 0.067(6) 0.040(5) 0.095(8) -0.031(5) -0.019(6) 0.013(5)
C42 0.077(7) 0.054(6) 0.072(7) -0.034(5) -0.004(5) 0.025(5)
C43 0.124(10) 0.062(7) 0.053(6) -0.025(7) 0.011(6) 0.015(5)
C44 0.116(9) 0.043(5) 0.055(6) -0.032(6) 0.002(6) -0.001(4)
C45 0.034(4) 0.030(4) 0.037(4) -0.003(3) -0.001(3) 0.004(3)
C46 0.042(4) 0.035(4) 0.037(4) -0.015(4) -0.011(3) 0.001(3)
C47 0.039(4) 0.041(4) 0.040(4) -0.008(4) -0.005(3) -0.003(3)
C48 0.065(6) 0.048(5) 0.045(5) -0.028(4) -0.005(4) -0.008(4)
C49 0.061(5) 0.056(5) 0.044(5) -0.034(5) -0.003(4) 0.001(4)
C50 0.046(4) 0.032(4) 0.039(4) -0.019(4) -0.008(3) -0.000(3)
C51 0.038(4) 0.033(4) 0.047(4) -0.015(3) -0.001(3) 0.002(3)
C52 0.037(4) 0.032(4) 0.030(4) -0.013(3) 0.000(3) 0.001(3)
C53 0.035(4) 0.042(4) 0.045(4) -0.013(4) 0.010(3) 0.003(4)
C54 0.045(4) 0.047(5) 0.030(4) -0.016(4) 0.002(3) 0.001(3)
C55 0.030(4) 0.044(4) 0.034(4) -0.011(3) -0.007(3) 0.003(3)
C56 0.033(4) 0.039(4) 0.037(4) -0.003(3) -0.008(3) 0.005(3)
C57 0.033(4) 0.045(5) 0.039(4) -0.009(4) -0.014(3) -0.001(3)
C58 0.030(4) 0.058(5) 0.039(4) -0.012(4) -0.009(3) 0.008(4)
C59 0.029(4) 0.050(5) 0.041(4) -0.017(4) -0.006(3) 0.001(4)
C60 0.030(4) 0.035(4) 0.037(4) -0.012(3) -0.005(3) 0.000(3)
C61 0.031(4) 0.035(4) 0.034(4) -0.013(3) -0.001(3) -0.000(3)
C62 0.027(4) 0.037(4) 0.032(4) -0.001(3) -0.005(3) 0.003(3)
C63 0.034(4) 0.042(4) 0.031(4) -0.010(3) -0.002(3) 0.009(3)
C64 0.039(4) 0.043(4) 0.030(4) -0.005(4) -0.006(3) 0.004(3)
C65 0.055(5) 0.031(4) 0.039(4) -0.016(4) -0.004(4) -0.003(3)
C66 0.072(6) 0.044(5) 0.054(5) -0.025(5) -0.016(5) -0.005(4)
C67 0.108(9) 0.066(7) 0.053(6) -0.039(7) -0.021(6) 0.000(5)
C68 0.137(11) 0.064(7) 0.043(5) -0.047(7) -0.011(6) -0.008(5)
C69 0.112(9) 0.039(5) 0.061(6) -0.023(6) 0.029(6) -0.011(4)
C70 0.072(6) 0.037(5) 0.041(4) -0.016(4) -0.004(4) -0.005(4)
C71 0.041(4) 0.034(4) 0.048(4) -0.017(4) 0.003(4) 0.005(3)
C72 0.044(5) 0.049(5) 0.066(6) -0.020(4) -0.003(4) 0.015(4)
C73 0.053(6) 0.067(6) 0.086(7) -0.033(5) -0.002(5) 0.007(5)
C74 0.071(7) 0.060(6) 0.072(6) -0.034(5) 0.008(5) 0.016(5)
C75 0.075(7) 0.056(6) 0.061(6) -0.034(5) -0.002(5) 0.017(5)
C76 0.050(5) 0.058(5) 0.047(5) -0.027(4) -0.006(4) 0.010(4)
C77 0.030(4) 0.064(5) 0.031(4) -0.010(4) -0.007(3) 0.001(4)
C78 0.037(4) 0.084(7) 0.046(5) -0.015(5) -0.004(4) -0.018(5)
C79 0.054(6) 0.129(10) 0.062(7) -0.026(6) -0.012(5) -0.048(7)
C80 0.079(8) 0.170(14) 0.038(6) -0.027(9) -0.018(5) -0.022(8)
C81 0.063(7) 0.173(14) 0.040(6) -0.025(8) -0.023(5) 0.015(7)
C82 0.051(5) 0.096(7) 0.034(4) -0.011(5) -0.008(4) 0.010(5)
C83 0.043(4) 0.057(5) 0.027(4) -0.025(4) -0.003(3) 0.003(3)
C84 0.056(5) 0.058(6) 0.042(4) -0.023(5) 0.006(4) -0.008(4)
C85 0.088(8) 0.068(7) 0.063(6) -0.045(6) -0.014(6) 0.017(5)
C86 0.070(7) 0.093(8) 0.049(5) -0.048(6) -0.003(5) 0.013(5)
C87 0.037(5) 0.093(8) 0.069(6) -0.029(5) 0.006(4) 0.009(5)
C88 0.043(5) 0.064(6) 0.058(5) -0.019(4) 0.008(4) 0.006(4)

loop_
_atom_type_symbol
_atom_type_description
_atom_type_scat_dispersion_real
_atom_type_scat_dispersion_imag
_atom_type_scat_source
C C 0.0033 0.0016
;
International Tables for Crystallography
(1992, Vol. C, Tables 4.2.6.8 and 6.1.1.4)
;
H H 0.0000 0.0000
;
International Tables for Crystallography
(1992, Vol. C, Table 6.1.1.4)
;
Cl Cl 0.1484 0.1585
;
International Tables for Crystallography
(1992, Vol. C, Tables 4.2.6.8 and 6.1.1.4)
;
N N 0.0061 0.0033
;
International Tables for Crystallography
(1992, Vol. C, Tables 4.2.6.8 and 6.1.1.4)
;
O O 0.0106 0.0060
;
International Tables for Crystallography
(1992, Vol. C, Tables 4.2.6.8 and 6.1.1.4)
;
P P 0.1023 0.0942
;
International Tables for Crystallography
(1992, Vol. C, Tables 4.2.6.8 and 6.1.1.4)
;
Zr Zr -2.9673 0.5597
;
International Tables for Crystallography
(1992, Vol. C, Tables 4.2.6.8 and 6.1.1.4)
;

loop_
_geom_angle_atom_site_label_1
_geom_angle_atom_site_label_2
_geom_angle_atom_site_label_3
_geom_angle
_geom_angle_publ_flag
O1 Zr1 O2 77.71(17) yes
O1 Zr1 O3 79.46(17) yes
O1 Zr1 N1 75.83(18) yes
O1 Zr1 N2 99.33(17) yes
O1 Zr1 N3 156.8(2) yes
O1 Zr1 N4 118.52(18) yes
O2 Zr1 O3 78.90(16) yes
O2 Zr1 N1 138.51(17) yes
O2 Zr1 N2 75.70(18) yes
O2 Zr1 N3 79.41(18) yes
O2 Zr1 N4 144.1(2) yes
O3 Zr1 N1 125.89(19) yes
O3 Zr1 N2 154.20(19) yes
O3 Zr1 N3 92.2(2) yes
O3 Zr1 N4 73.69(19) yes
N1 Zr1 N2 77.7(2) yes
N1 Zr1 N3 125.4(2) yes
N1 Zr1 N4 77.3(2) yes
N2 Zr1 N3 78.8(2) yes
N2 Zr1 N4 126.9(2) yes
N3 Zr1 N4 78.9(2) yes
O9 Zr2 O10 83.27(18) yes
O9 Zr2 O11 78.13(18) yes
O9 Zr2 N5 127.72(19) yes
O9 Zr2 N6 76.86(19) yes
O9 Zr2 N7 91.55(19) yes
O9 Zr2 N8 152.40(19) yes
O10 Zr2 O11 74.95(16) yes
O10 Zr2 N5 78.61(17) yes
O10 Zr2 N6 128.96(19) yes
O10 Zr2 N7 149.89(19) yes
O10 Zr2 N8 93.15(19) yes
O11 Zr2 N5 140.1(2) yes
O11 Zr2 N6 142.15(18) yes
O11 Zr2 N7 74.95(18) yes
O11 Zr2 N8 74.52(17) yes
N5 Zr2 N6 77.6(2) yes
N5 Zr2 N7 125.97(17) yes
N5 Zr2 N8 77.7(2) yes
N6 Zr2 N7 77.8(2) yes
N6 Zr2 N8 124.32(19) yes
N7 Zr2 N8 77.9(2) yes
O1 P1 O4 111.8(3) yes
O1 P1 O5 108.5(3) yes
O1 P1 O10 114.5(3) yes
O4 P1 O5 104.5(3) yes
O4 P1 O10 108.8(3) yes
O5 P1 O10 108.2(3) yes
O2 P2 O7 106.2(3) yes
O2 P2 O8 117.0(3) yes
O2 P2 O9 107.0(3) yes
O7 P2 O8 107.2(3) yes
O7 P2 O9 104.0(3) yes
O8 P2 O9 114.3(3) yes
O3 P3 O5 107.7(3) yes
O3 P3 O6 117.2(3) yes
O3 P3 O7 109.4(3) yes
O5 P3 O6 109.7(3) yes
O5 P3 O7 102.8(3) yes
O6 P3 O7 109.1(3) yes
Zr1 O1 P1 141.2(3) yes
Zr1 O2 P2 145.1(3) yes
Zr1 O3 P3 133.1(3) yes
P1 O5 P3 133.0(3) yes
P2 O7 P3 125.2(4) yes
Zr2 O9 P2 152.2(4) yes
Zr2 O10 P1 142.8(3) yes
Zr1 N1 C1 124.3(5) yes
Zr1 N1 C18 125.9(5) yes
C1 N1 C18 104.0(6) yes
Zr1 N2 C3 126.4(4) yes
Zr1 N2 C6 123.8(5) yes
C3 N2 C6 105.1(5) yes
Zr1 N3 C8 125.1(4) yes
Zr1 N3 C11 124.0(5) yes
C8 N3 C11 106.4(6) yes
Zr1 N4 C13 121.6(5) yes
Zr1 N4 C16 124.7(4) yes
C13 N4 C16 105.4(6) yes
Zr2 N5 C45 126.9(5) yes
Zr2 N5 C62 121.3(5) yes
C45 N5 C62 105.4(6) yes
Zr2 N6 C47 129.4(5) yes
Zr2 N6 C50 123.3(5) yes
C47 N6 C50 104.8(6) yes
Zr2 N7 C52 118.8(4) yes
Zr2 N7 C55 126.8(5) yes
C52 N7 C55 105.0(6) yes
Zr2 N8 C57 128.9(5) yes
Zr2 N8 C60 124.3(5) yes
C57 N8 C60 105.0(6) yes
N1 C1 C2 125.8(7) yes
N1 C1 C20 110.3(6) yes
C2 C1 C20 123.7(7) yes
C1 C2 C3 125.1(7) yes
C1 C2 C21 118.1(7) yes
C3 C2 C21 116.8(6) yes
N2 C3 C2 124.0(6) yes
N2 C3 C4 110.1(7) yes
C2 C3 C4 125.9(7) yes
C3 C4 C5 108.4(7) yes
C4 C5 C6 107.4(7) yes
N2 C6 C5 109.0(7) yes
N2 C6 C7 125.9(6) yes
C5 C6 C7 125.0(7) yes
C6 C7 C8 123.9(7) yes
C6 C7 C27 117.5(6) yes
C8 C7 C27 118.6(7) yes
N3 C8 C7 125.8(7) yes
N3 C8 C9 110.2(6) yes
C7 C8 C9 124.0(7) yes
C8 C9 C10 106.6(7) yes
C9 C10 C11 107.8(7) yes
N3 C11 C10 109.0(6) yes
N3 C11 C12 127.0(7) yes
C10 C11 C12 124.0(7) yes
C11 C12 C13 124.1(7) yes
C11 C12 C33 118.9(7) yes
C13 C12 C33 117.0(6) yes
N4 C13 C12 125.8(6) yes
N4 C13 C14 109.0(7) yes
C12 C13 C14 125.1(7) yes
C13 C14 C15 107.4(7) yes
C14 C15 C16 108.0(7) yes
N4 C16 C15 110.2(7) yes
N4 C16 C17 125.1(6) yes
C15 C16 C17 124.7(7) yes
C16 C17 C18 123.7(7) yes
C16 C17 C39 119.1(6) yes
C18 C17 C39 117.2(8) yes
N1 C18 C17 125.0(8) yes
N1 C18 C19 111.2(6) yes
C17 C18 C19 123.8(7) yes
C18 C19 C20 106.0(8) yes
C1 C20 C19 108.5(8) yes
C2 C21 C22 122.2(8) yes
C2 C21 C26 117.4(7) yes
C22 C21 C26 120.3(8) yes
C21 C22 C23 119.9(10) yes
C22 C23 C24 118.9(9) yes
C23 C24 C25 122.2(11) yes
C24 C25 C26 121.3(12) yes
C21 C26 C25 117.4(9) yes
C7 C27 C28 118.8(7) yes
C7 C27 C32 122.5(8) yes
C28 C27 C32 118.6(7) yes
C27 C28 C29 120.5(8) yes
C28 C29 C30 119.7(10) yes
C29 C30 C31 120.1(9) yes
C30 C31 C32 119.9(8) yes
C27 C32 C31 120.9(8) yes
C12 C33 C34 120.3(7) yes
C12 C33 C38 122.5(9) yes
C34 C33 C38 117.2(9) yes
C33 C34 C35 118.0(8) yes
C34 C35 C36 122.7(11) yes
C35 C36 C37 118.7(10) yes
C36 C37 C38 120.9(11) yes
C33 C38 C37 122.4(13) yes
C17 C39 C40 121.0(7) yes
C17 C39 C44 119.5(8) yes
C40 C39 C44 119.5(8) yes
C39 C40 C41 119.7(9) yes
C40 C41 C42 119.6(9) yes
C41 C42 C43 121.9(10) yes
C42 C43 C44 118.3(9) yes
C39 C44 C43 121.0(9) yes
N5 C45 C46 125.2(6) yes
N5 C45 C64 110.1(7) yes
C46 C45 C64 124.7(7) yes
C45 C46 C47 124.5(7) yes
C45 C46 C65 118.4(7) yes
C47 C46 C65 116.9(8) yes
N6 C47 C46 124.9(8) yes
N6 C47 C48 110.2(7) yes
C46 C47 C48 124.8(7) yes
C47 C48 C49 107.0(8) yes
C48 C49 C50 107.2(8) yes
N6 C50 C49 110.7(6) yes
N6 C50 C51 125.9(8) yes
C49 C50 C51 123.2(8) yes
C50 C51 C52 122.8(7) yes
C50 C51 C71 117.8(8) yes
C52 C51 C71 118.8(7) yes
N7 C52 C51 125.3(6) yes
N7 C52 C53 109.5(7) yes
C51 C52 C53 124.9(7) yes
C52 C53 C54 107.1(7) yes
C53 C54 C55 107.0(7) yes
N7 C55 C54 111.1(7) yes
N7 C55 C56 124.8(6) yes
C54 C55 C56 124.1(7) yes
C55 C56 C57 123.3(7) yes
C55 C56 C77 118.6(7) yes
C57 C56 C77 118.0(7) yes
N8 C57 C56 125.6(7) yes
N8 C57 C58 109.3(6) yes
C56 C57 C58 125.1(7) yes
C57 C58 C59 108.0(7) yes
C58 C59 C60 107.6(7) yes
N8 C60 C59 109.9(6) yes
N8 C60 C61 125.6(7) yes
C59 C60 C61 124.0(7) yes
C60 C61 C62 123.6(7) yes
C60 C61 C83 116.0(7) yes
C62 C61 C83 119.9(6) yes
N5 C62 C61 125.3(6) yes
N5 C62 C63 110.4(7) yes
C61 C62 C63 123.8(7) yes
C62 C63 C64 106.6(7) yes
C45 C64 C63 107.4(7) yes
C46 C65 C66 120.1(7) yes
C46 C65 C70 121.1(8) yes
C66 C65 C70 118.8(8) yes
C65 C66 C67 120.9(8) yes
C66 C67 C68 119.6(12) yes
C67 C68 C69 119.4(10) yes
C68 C69 C70 120.6(9) yes
C65 C70 C69 120.6(10) yes
C51 C71 C72 119.7(7) yes
C51 C71 C76 120.8(7) yes
C72 C71 C76 119.5(8) yes
C71 C72 C73 120.9(8) yes
C72 C73 C74 119.2(9) yes
C73 C74 C75 119.5(10) yes
C74 C75 C76 121.1(9) yes
C71 C76 C75 119.8(8) yes
C56 C77 C78 122.9(7) yes
C56 C77 C82 119.0(8) yes
C78 C77 C82 118.0(8) yes
C77 C78 C79 118.6(9) yes
C78 C79 C80 123.9(14) yes
C79 C80 C81 118.0(12) yes
C80 C81 C82 121.4(12) yes
C77 C82 C81 120.0(12) yes
C61 C83 C84 121.8(7) yes
C61 C83 C88 120.7(8) yes
C84 C83 C88 117.3(8) yes
C83 C84 C85 122.1(8) yes
C84 C85 C86 119.5(10) yes
C85 C86 C87 119.9(11) yes
C86 C87 C88 120.8(8) yes
C83 C88 C87 120.3(9) yes
Cl1 C89 Cl2 109.8(6) yes
Cl1 C89 Cl3 110.6(6) yes
Cl2 C89 Cl3 109.7(5) yes
Cl4 C90 Cl5 110.5(8) yes
Cl4 C90 Cl6 113.0(8) yes
Cl5 C90 Cl6 112.6(8) yes
Cl7 C91 Cl8 104.8(11) yes
Cl7 C91 Cl9 119.6(14) yes
Cl8 C91 Cl9 112.0(12) yes
Cl10 C92 Cl11 113.0(11) yes
Cl10 C92 Cl12 115.5(12) yes
Cl11 C92 Cl12 109.1(12) yes
P1 O4 H4 109.471 no
C3 C4 H4A 125.824 no
C5 C4 H4A 125.825 no
C4 C5 H5 126.275 no
C6 C5 H5 126.282 no
C8 C9 H9 126.721 no
C10 C9 H9 126.712 no
C9 C10 H10 126.080 no
C11 C10 H10 126.082 no
C13 C14 H14 126.305 no
C15 C14 H14 126.277 no
C14 C15 H15 126.001 no
C16 C15 H15 125.979 no
C18 C19 H19 127.009 no
C20 C19 H19 127.019 no
C1 C20 H20 125.745 no
C19 C20 H20 125.736 no
C21 C22 H22 120.036 no
C23 C22 H22 120.023 no
C22 C23 H23 120.541 no
C24 C23 H23 120.525 no
C23 C24 H24 118.915 no
C25 C24 H24 118.905 no
C24 C25 H25 119.367 no
C26 C25 H25 119.364 no
C21 C26 H26 121.315 no
C25 C26 H26 121.313 no
C27 C28 H28 119.745 no
C29 C28 H28 119.742 no
C28 C29 H29 120.170 no
C30 C29 H29 120.179 no
C29 C30 H30 119.941 no
C31 C30 H30 119.941 no
C30 C31 H31 120.064 no
C32 C31 H31 120.069 no
C27 C32 H32 119.532 no
C31 C32 H32 119.536 no
C33 C34 H34 120.992 no
C35 C34 H34 121.017 no
C34 C35 H35 118.653 no
C36 C35 H35 118.652 no
C35 C36 H36 120.673 no
C37 C36 H36 120.669 no
C36 C37 H37 119.548 no
C38 C37 H37 119.542 no
C33 C38 H38 118.775 no
C37 C38 H38 118.797 no
C39 C40 H40 120.133 no
C41 C40 H40 120.120 no
C40 C41 H41 120.216 no
C42 C41 H41 120.208 no
C41 C42 H42 119.043 no
C43 C42 H42 119.047 no
C42 C43 H43 120.871 no
C44 C43 H43 120.875 no
C39 C44 H44 119.492 no
C43 C44 H44 119.476 no
C47 C48 H48 126.472 no
C49 C48 H48 126.479 no
C48 C49 H49 126.408 no
C50 C49 H49 126.409 no
C52 C53 H53 126.429 no
C54 C53 H53 126.437 no
C53 C54 H54 126.508 no
C55 C54 H54 126.496 no
C57 C58 H58 126.007 no
C59 C58 H58 125.990 no
C58 C59 H59 126.168 no
C60 C59 H59 126.183 no
C62 C63 H63 126.698 no
C64 C63 H63 126.703 no
C45 C64 H64 126.310 no
C63 C64 H64 126.307 no
C65 C66 H66 119.534 no
C67 C66 H66 119.545 no
C66 C67 H67 120.225 no
C68 C67 H67 120.207 no
C67 C68 H68 120.294 no
C69 C68 H68 120.282 no
C68 C69 H69 119.724 no
C70 C69 H69 119.710 no
C65 C70 H70 119.669 no
C69 C70 H70 119.689 no
C71 C72 H72 119.534 no
C73 C72 H72 119.545 no
C72 C73 H73 120.412 no
C74 C73 H73 120.391 no
C73 C74 H74 120.263 no
C75 C74 H74 120.278 no
C74 C75 H75 119.471 no
C76 C75 H75 119.475 no
C71 C76 H76 120.087 no
C75 C76 H76 120.094 no
C77 C78 H78 120.693 no
C79 C78 H78 120.687 no
C78 C79 H79 118.061 no
C80 C79 H79 118.058 no
C79 C80 H80 121.010 no
C81 C80 H80 121.002 no
C80 C81 H81 119.287 no
C82 C81 H81 119.273 no
C77 C82 H82 119.999 no
C81 C82 H82 120.005 no
C83 C84 H84 118.935 no
C85 C84 H84 118.951 no
C84 C85 H85 120.260 no
C86 C85 H85 120.260 no
C85 C86 H86 120.069 no
C87 C86 H86 120.068 no
C86 C87 H87 119.602 no
C88 C87 H87 119.600 no
C83 C88 H88 119.833 no
C87 C88 H88 119.841 no
Cl1 C89 H89 108.915 no
Cl2 C89 H89 108.921 no
Cl3 C89 H89 108.922 no
Cl4 C90 H90 106.785 no
Cl5 C90 H90 106.785 no
Cl6 C90 H90 106.788 no
Cl7 C91 H91 106.548 no
Cl8 C91 H91 106.556 no
Cl9 C91 H91 106.566 no
Cl10 C92 H92 106.199 no
Cl11 C92 H92 106.199 no
Cl12 C92 H92 106.196 no

loop_
_geom_bond_atom_site_label_1
_geom_bond_atom_site_label_2
_geom_bond_distance
_geom_bond_publ_flag
Zr1 O1 2.159(4) yes
Zr1 O2 2.174(5) yes
Zr1 O3 2.116(5) yes
Zr1 N1 2.257(7) yes
Zr1 N2 2.270(6) yes
Zr1 N3 2.251(6) yes
Zr1 N4 2.239(5) yes
Zr2 O9 2.059(5) yes
Zr2 O10 2.153(5) yes
Zr2 O11 2.302(5) yes
Zr2 N5 2.260(5) yes
Zr2 N6 2.253(6) yes
Zr2 N7 2.254(6) yes
Zr2 N8 2.244(6) yes
Cl1 C89 1.762(11) yes
Cl2 C89 1.754(9) yes
Cl3 C89 1.751(10) yes
Cl4 C90 1.774(17) yes
Cl5 C90 1.711(13) yes
Cl6 C90 1.743(14) yes
Cl7 C91 1.70(3) yes
Cl8 C91 1.82(2) yes
Cl9 C91 1.60(3) yes
Cl10 C92 1.65(3) yes
Cl11 C92 1.77(3) yes
Cl12 C92 1.699(18) yes
P1 O1 1.508(5) yes
P1 O4 1.528(5) yes
P1 O5 1.590(6) yes
P1 O10 1.512(4) yes
P2 O2 1.536(5) yes
P2 O7 1.631(5) yes
P2 O8 1.474(6) yes
P2 O9 1.527(4) yes
P3 O3 1.515(5) yes
P3 O5 1.608(5) yes
P3 O6 1.474(5) yes
P3 O7 1.584(5) yes
N1 C1 1.389(9) yes
N1 C18 1.383(9) yes
N2 C3 1.379(9) yes
N2 C6 1.385(9) yes
N3 C8 1.392(9) yes
N3 C11 1.390(9) yes
N4 C13 1.399(10) yes
N4 C16 1.385(10) yes
N5 C45 1.384(10) yes
N5 C62 1.368(10) yes
N6 C47 1.408(9) yes
N6 C50 1.394(10) yes
N7 C52 1.392(10) yes
N7 C55 1.360(10) yes
N8 C57 1.409(9) yes
N8 C60 1.390(9) yes
C1 C2 1.392(10) yes
C1 C20 1.417(12) yes
C2 C3 1.404(11) yes
C2 C21 1.503(11) yes
C3 C4 1.400(9) yes
C4 C5 1.325(12) yes
C5 C6 1.430(10) yes
C6 C7 1.422(11) yes
C7 C8 1.392(9) yes
C7 C27 1.488(10) yes
C8 C9 1.435(11) yes
C9 C10 1.374(10) yes
C10 C11 1.446(11) yes
C11 C12 1.357(10) yes
C12 C13 1.404(11) yes
C12 C33 1.488(10) yes
C13 C14 1.426(10) yes
C14 C15 1.354(13) yes
C15 C16 1.402(11) yes
C16 C17 1.393(12) yes
C17 C18 1.412(10) yes
C17 C39 1.478(11) yes
C18 C19 1.434(13) yes
C19 C20 1.340(11) yes
C21 C22 1.359(11) yes
C21 C26 1.431(14) yes
C22 C23 1.403(14) yes
C23 C24 1.364(19) yes
C24 C25 1.334(15) yes
C25 C26 1.388(16) yes
C27 C28 1.398(13) yes
C27 C32 1.362(10) yes
C28 C29 1.392(13) yes
C29 C30 1.380(13) yes
C30 C31 1.364(15) yes
C31 C32 1.406(12) yes
C33 C34 1.385(13) yes
C33 C38 1.343(13) yes
C34 C35 1.409(14) yes
C35 C36 1.308(13) yes
C36 C37 1.333(19) yes
C37 C38 1.362(15) yes
C39 C40 1.384(12) yes
C39 C44 1.380(12) yes
C40 C41 1.409(13) yes
C41 C42 1.376(15) yes
C42 C43 1.362(16) yes
C43 C44 1.418(15) yes
C45 C46 1.400(12) yes
C45 C64 1.424(10) yes
C46 C47 1.383(10) yes
C46 C65 1.503(11) yes
C47 C48 1.438(13) yes
C48 C49 1.375(11) yes
C49 C50 1.436(13) yes
C50 C51 1.394(10) yes
C51 C52 1.411(12) yes
C51 C71 1.503(12) yes
C52 C53 1.446(10) yes
C53 C54 1.336(12) yes
C54 C55 1.439(10) yes
C55 C56 1.415(12) yes
C56 C57 1.401(10) yes
C56 C77 1.484(11) yes
C57 C58 1.415(12) yes
C58 C59 1.351(10) yes
C59 C60 1.419(11) yes
C60 C61 1.391(9) yes
C61 C62 1.400(11) yes
C61 C83 1.499(11) yes
C62 C63 1.437(9) yes
C63 C64 1.352(12) yes
C65 C66 1.369(13) yes
C65 C70 1.376(10) yes
C66 C67 1.417(14) yes
C67 C68 1.345(16) yes
C68 C69 1.403(19) yes
C69 C70 1.369(13) yes
C71 C72 1.357(11) yes
C71 C76 1.388(11) yes
C72 C73 1.380(14) yes
C73 C74 1.410(14) yes
C74 C75 1.343(15) yes
C75 C76 1.382(14) yes
C77 C78 1.375(14) yes
C77 C82 1.391(12) yes
C78 C79 1.398(14) yes
C79 C80 1.308(19) yes
C80 C81 1.36(3) yes
C81 C82 1.382(14) yes
C83 C84 1.357(13) yes
C83 C88 1.391(10) yes
C84 C85 1.374(16) yes
C85 C86 1.372(13) yes
C86 C87 1.335(17) yes
C87 C88 1.385(15) yes
O4 H4 0.840 no
C4 H4A 0.950 no
C5 H5 0.950 no
C9 H9 0.950 no
C10 H10 0.950 no
C14 H14 0.950 no
C15 H15 0.950 no
C19 H19 0.950 no
C20 H20 0.950 no
C22 H22 0.950 no
C23 H23 0.950 no
C24 H24 0.950 no
C25 H25 0.950 no
C26 H26 0.950 no
C28 H28 0.950 no
C29 H29 0.950 no
C30 H30 0.950 no
C31 H31 0.950 no
C32 H32 0.950 no
C34 H34 0.950 no
C35 H35 0.950 no
C36 H36 0.950 no
C37 H37 0.950 no
C38 H38 0.950 no
C40 H40 0.950 no
C41 H41 0.950 no
C42 H42 0.950 no
C43 H43 0.950 no
C44 H44 0.950 no
C48 H48 0.950 no
C49 H49 0.950 no
C53 H53 0.950 no
C54 H54 0.950 no
C58 H58 0.950 no
C59 H59 0.950 no
C63 H63 0.950 no
C64 H64 0.950 no
C66 H66 0.950 no
C67 H67 0.950 no
C68 H68 0.950 no
C69 H69 0.950 no
C70 H70 0.950 no
C72 H72 0.950 no
C73 H73 0.950 no
C74 H74 0.950 no
C75 H75 0.950 no
C76 H76 0.950 no
C78 H78 0.950 no
C79 H79 0.950 no
C80 H80 0.950 no
C81 H81 0.950 no
C82 H82 0.950 no
C84 H84 0.950 no
C85 H85 0.950 no
C86 H86 0.950 no
C87 H87 0.950 no
C88 H88 0.950 no
C89 H89 1.000 no
C90 H90 1.000 no
C91 H91 1.000 no
C92 H92 1.000 no

loop_
_geom_contact_atom_site_label_1
_geom_contact_atom_site_label_2
_geom_contact_distance
_geom_contact_publ_flag
_geom_contact_site_symmetry_2
Zr1 C12 3.591(7) no .
Zr2 C51 3.565(8) no .
Zr2 C61 3.577(7) no .
P1 O2 3.392(5) no .
P1 O3 3.207(5) no .
P1 O9 3.364(6) no .
P1 O11 3.330(5) no .
P2 O3 3.255(5) no .
P2 O5 3.260(5) no .
P2 O11 3.317(6) no .
P3 O1 3.179(6) no .
P3 O2 3.044(5) no .
P3 O9 3.482(5) no .
O1 O11 2.952(6) no .
O1 C1 3.142(9) no .
O1 C2 3.572(9) no .
O1 C18 3.424(9) no .
O2 O5 3.374(6) no .
O2 O11 2.705(6) no .
O2 C6 2.912(8) no .
O2 C7 3.006(8) no .
O2 C8 3.019(7) no .
O3 C11 3.392(8) no .
O3 C12 3.249(7) no .
O3 C13 2.875(7) no .
O3 C16 3.379(9) no .
O5 O9 3.172(6) no .
O8 C28 3.244(9) no .
O8 C51 3.424(8) no .
O8 C72 3.202(10) no .
O9 C50 3.012(9) no .
O9 C51 3.145(9) no .
O9 C52 3.174(8) no .
O10 C60 3.455(8) no .
O10 C61 3.307(8) no .
O10 C62 3.006(7) no .
O11 N2 3.228(6) no .
O11 C3 3.116(8) no .
O11 C4 3.352(9) no .
O11 C5 3.582(8) no .
O11 C6 3.515(7) no .
O11 C55 2.909(8) no .
O11 C56 3.108(8) no .
O11 C57 3.060(8) no .
N1 C3 3.012(8) no .
N1 C16 2.978(9) no .
N2 C1 2.976(10) no .
N2 C8 3.013(10) no .
N3 C6 3.003(8) no .
N3 C13 2.983(9) no .
N4 C11 2.981(10) no .
N4 C18 2.973(11) no .
N5 C47 2.984(11) no .
N5 C60 2.961(10) no .
N6 C45 2.985(9) no .
N6 C52 2.990(8) no .
N7 C50 2.971(11) no .
N7 C57 2.965(11) no .
N8 C55 3.000(9) no .
N8 C62 2.984(9) no .
C1 C17 3.560(9) no .
C1 C22 3.219(10) no .
C1 C26 3.421(13) no .
C2 C5 3.564(11) no .
C2 C6 3.553(11) no .
C2 C18 3.541(10) no .
C2 C19 3.567(11) no .
C3 C7 3.579(11) no .
C3 C22 3.453(11) no .
C3 C26 3.203(15) no .
C4 C7 3.589(11) no .
C4 C21 2.912(12) no .
C4 C26 3.293(16) no .
C4 C78 3.560(10) no .
C5 C27 2.940(12) no .
C5 C32 3.150(11) no .
C6 C28 3.527(13) no .
C6 C32 3.158(11) no .
C7 C10 3.591(10) no .
C7 C11 3.579(9) no .
C8 C12 3.551(9) no .
C8 C28 3.118(11) no .
C8 C32 3.499(10) no .
C9 C12 3.580(11) no .
C9 C27 2.914(10) no .
C9 C28 3.202(11) no .
C10 C33 2.887(10) no .
C10 C38 3.296(14) no .
C11 C34 3.415(12) no .
C11 C38 3.203(12) no .
C12 C15 3.592(12) no .
C12 C16 3.578(11) no .
C13 C17 3.567(11) no .
C13 C34 3.215(13) no .
C13 C38 3.390(13) no .
C14 C17 3.570(12) no .
C14 C33 2.904(12) no .
C14 C34 3.348(14) no .
C15 C39 2.913(13) no .
C15 C44 3.270(15) no .
C16 C40 3.473(13) no .
C16 C44 3.181(13) no .
C17 C20 3.572(11) no .
C18 C40 3.155(11) no .
C18 C44 3.441(12) no .
C19 C39 2.888(11) no .
C19 C40 3.182(11) no .
C20 C21 2.891(11) no .
C20 C22 3.332(11) no .
C21 C24 2.741(15) no .
C22 C25 2.755(17) no .
C23 C26 2.781(13) no .
C27 C30 2.787(12) no .
C28 C31 2.755(12) no .
C29 C32 2.759(14) no .
C33 C36 2.768(12) no .
C34 C37 2.709(15) no .
C35 C38 2.661(18) no .
C39 C42 2.775(13) no .
C40 C43 2.792(14) no .
C41 C44 2.762(15) no .
C45 C61 3.541(11) no .
C45 C66 3.534(13) no .
C45 C70 3.109(11) no .
C46 C49 3.595(12) no .
C46 C50 3.563(10) no .
C46 C62 3.546(12) no .
C46 C63 3.585(12) no .
C47 C51 3.580(10) no .
C47 C66 3.104(12) no .
C47 C70 3.508(10) no .
C48 C51 3.596(11) no .
C48 C65 2.889(11) no .
C48 C66 3.118(12) no .
C49 C71 2.893(11) no .
C49 C72 3.218(11) no .
C50 C72 3.124(11) no .
C50 C76 3.504(11) no .
C51 C54 3.589(12) no .
C51 C55 3.545(12) no .
C52 C56 3.559(12) no .
C52 C72 3.548(12) no .
C52 C76 3.130(12) no .
C53 C56 3.589(12) no .
C53 C71 2.966(12) no .
C53 C76 3.141(13) no .
C54 C77 2.945(12) no .
C54 C82 3.047(12) no .
C55 C82 3.033(11) no .
C56 C59 3.587(11) no .
C56 C60 3.582(10) no .
C57 C61 3.572(10) no .
C57 C78 3.093(12) no .
C57 C82 3.571(11) no .
C58 C61 3.566(10) no .
C58 C77 2.918(10) no .
C58 C78 3.089(11) no .
C59 C83 2.860(10) no .
C59 C84 3.233(11) no .
C60 C84 3.125(12) no .
C60 C88 3.436(10) no .
C61 C64 3.571(11) no .
C62 C84 3.560(13) no .
C62 C88 3.185(12) no .
C63 C83 2.948(12) no .
C63 C88 3.201(13) no .
C64 C65 2.934(13) no .
C64 C70 3.144(12) no .
C65 C68 2.785(13) no .
C66 C69 2.734(13) no .
C67 C70 2.760(16) no .
C71 C74 2.766(14) no .
C72 C75 2.744(12) no .
C73 C76 2.750(13) no .
C77 C80 2.789(14) no .
C78 C81 2.729(17) no .
C79 C82 2.700(19) no .
C83 C86 2.771(15) no .
C84 C87 2.713(11) no .
C85 C88 2.727(15) no .
Cl1 C68 3.545(15) no 2_656
Cl2 C10 3.512(9) no .
Cl2 C34 3.509(9) no .
Cl5 Cl10 3.559(7) no 1_465
Cl8 C53 3.380(10) no 2_667
Cl8 C54 3.390(10) no 2_667
Cl10 Cl5 3.559(7) no 1_645
Cl12 C64 3.398(9) no 2_756
P1 O6 3.306(5) no 2_666
O1 O6 3.592(6) no 2_666
O4 O6 2.536(6) no 2_666
O4 C34 3.584(10) no 2_666
O5 O6 3.250(7) no 2_666
O6 P1 3.306(5) no 2_666
O6 O1 3.592(6) no 2_666
O6 O4 2.536(6) no 2_666
O6 O5 3.250(7) no 2_666
O6 C44 3.339(11) no 2_666
O7 C44 3.395(11) no 2_666
O8 C89 2.959(11) no .
N2 C32 3.474(10) no 2_667
N4 C90 3.472(14) no .
N6 C92 3.598(18) no .
N7 C92 3.416(18) no .
C3 C32 3.392(9) no 2_667
C10 Cl2 3.512(9) no .
C13 C90 3.505(16) no .
C14 C64 3.504(10) no 2_666
C16 C90 3.595(14) no .
C32 N2 3.474(10) no 2_667
C32 C3 3.392(9) no 2_667
C34 Cl2 3.509(9) no .
C34 O4 3.584(10) no 2_666
C44 O6 3.339(11) no 2_666
C44 O7 3.395(11) no 2_666
C53 Cl8 3.380(10) no 2_667
C54 Cl8 3.390(10) no 2_667
C64 Cl12 3.398(9) no 2_756
C64 C14 3.504(10) no 2_666
C68 Cl1 3.545(15) no 2_656
C75 C75 3.556(13) no 2_657
C81 C91 3.48(3) no 1_645
C89 O8 2.959(11) no .
C90 N4 3.472(14) no .
C90 C13 3.505(16) no .
C90 C16 3.595(14) no .
C91 C81 3.48(3) no 1_465
C92 N6 3.598(18) no .
C92 N7 3.416(18) no .
P2 H28 3.4315 no .
O1 H4 2.6631 no .
O5 H4 2.5555 no .
O8 H28 2.3427 no .
O8 H72 2.5341 no .
O10 H4 3.1917 no .
N1 H19 3.2363 no .
N1 H20 3.2125 no .
N2 H4A 3.1892 no .
N2 H5 3.2050 no .
N3 H9 3.2323 no .
N3 H10 3.2206 no .
N4 H14 3.2137 no .
N4 H15 3.1978 no .
N5 H63 3.2143 no .
N5 H64 3.2136 no .
N6 H48 3.2471 no .
N6 H49 3.2389 no .
N7 H53 3.2302 no .
N7 H54 3.2162 no .
N8 H58 3.2162 no .
N8 H59 3.2125 no .
C1 H19 3.1620 no .
C1 H22 3.1958 no .
C1 H26 3.5252 no .
C2 H4A 2.8041 no .
C2 H20 2.7711 no .
C2 H22 2.6749 no .
C2 H26 2.6680 no .
C3 H5 3.1315 no .
C3 H22 3.5684 no .
C3 H26 3.1435 no .
C4 H26 3.2223 no .
C4 H78 3.1277 no .
C5 H32 2.9856 no .
C5 H54 3.4883 no .
C6 H4A 3.1448 no .
C6 H32 3.0715 no .
C7 H5 2.8377 no .
C7 H9 2.8086 no .
C7 H28 2.6320 no .
C7 H32 2.6651 no .
C8 H10 3.1752 no .
C8 H28 2.9791 no .
C9 H28 3.0527 no .
C10 H38 3.2892 no .
C11 H9 3.2032 no .
C11 H34 3.5387 no .
C11 H38 3.1741 no .
C12 H10 2.7881 no .
C12 H14 2.8221 no .
C12 H34 2.6678 no .
C12 H38 2.6340 no .
C13 H15 3.1625 no .
C13 H34 3.1887 no .
C13 H38 3.4597 no .
C14 H34 3.3485 no .
C15 H44 3.1741 no .
C16 H14 3.1507 no .
C16 H40 3.5936 no .
C16 H44 3.0956 no .
C17 H15 2.7801 no .
C17 H19 2.8222 no .
C17 H40 2.6606 no .
C17 H44 2.6148 no .
C18 H20 3.1407 no .
C18 H40 3.0888 no .
C18 H44 3.5579 no .
C19 H40 3.1038 no .
C20 H22 3.3617 no .
C21 H4A 2.6985 no .
C21 H20 2.6611 no .
C21 H23 3.2492 no .
C21 H25 3.2726 no .
C21 H78 3.1672 no .
C22 H4A 3.4620 no .
C22 H20 2.9074 no .
C22 H24 3.2405 no .
C22 H26 3.2793 no .
C22 H78 2.9787 no .
C23 H25 3.2115 no .
C23 H58 3.5525 no .
C23 H78 3.0938 no .
C24 H22 3.2415 no .
C24 H26 3.2304 no .
C24 H78 3.3816 no .
C25 H23 3.2144 no .
C25 H78 3.5540 no .
C26 H4A 2.8701 no .
C26 H20 3.2897 no .
C26 H22 3.2818 no .
C26 H24 3.2234 no .
C26 H78 3.4748 no .
C27 H5 2.7394 no .
C27 H9 2.7171 no .
C27 H29 3.2785 no .
C27 H31 3.2590 no .
C28 H9 2.8319 no .
C28 H30 3.2545 no .
C28 H32 3.2340 no .
C28 H53 3.1838 no .
C29 H31 3.2365 no .
C29 H53 2.9933 no .
C30 H28 3.2516 no .
C30 H32 3.2487 no .
C31 H5 3.5361 no .
C31 H29 3.2346 no .
C32 H5 2.6692 no .
C32 H9 3.4395 no .
C32 H28 3.2298 no .
C32 H30 3.2572 no .
C33 H10 2.6808 no .
C33 H14 2.7014 no .
C33 H35 3.2486 no .
C33 H37 3.2156 no .
C34 H10 3.4141 no .
C34 H14 2.9374 no .
C34 H36 3.2452 no .
C34 H38 3.1900 no .
C35 H37 3.1303 no .
C36 H34 3.2330 no .
C36 H38 3.1899 no .
C37 H35 3.1289 no .
C38 H10 2.8662 no .
C38 H14 3.3116 no .
C38 H34 3.1972 no .
C38 H36 3.2063 no .
C39 H15 2.7075 no .
C39 H19 2.6872 no .
C39 H41 3.2733 no .
C39 H43 3.2924 no .
C40 H15 3.5254 no .
C40 H19 2.7483 no .
C40 H42 3.2617 no .
C40 H44 3.2439 no .
C41 H19 3.5665 no .
C41 H43 3.2519 no .
C42 H40 3.2636 no .
C42 H44 3.2426 no .
C43 H41 3.2457 no .
C44 H15 2.8200 no .
C44 H19 3.4418 no .
C44 H40 3.2471 no .
C44 H42 3.2483 no .
C45 H63 3.1619 no .
C45 H70 2.9612 no .
C46 H48 2.8176 no .
C46 H64 2.8101 no .
C46 H66 2.6338 no .
C46 H70 2.6627 no .
C47 H49 3.1852 no .
C47 H66 2.9898 no .
C48 H66 2.9664 no .
C49 H72 3.1484 no .
C50 H48 3.1853 no .
C50 H72 3.0158 no .
C51 H49 2.7928 no .
C51 H53 2.8505 no .
C51 H72 2.6149 no .
C51 H76 2.6744 no .
C52 H54 3.1653 no .
C52 H76 2.9928 no .
C53 H76 2.9266 no .
C54 H5 3.2659 no .
C54 H82 2.8000 no .
C55 H53 3.1571 no .
C55 H82 2.8444 no .
C56 H54 2.8278 no .
C56 H58 2.8049 no .
C56 H78 2.7008 no .
C56 H82 2.6298 no .
C57 H59 3.1591 no .
C57 H78 2.9622 no .
C58 H22 3.4240 no .
C58 H23 3.4359 no .
C58 H78 2.8623 no .
C59 H22 3.3422 no .
C59 H23 3.4012 no .
C59 H84 3.2024 no .
C60 H58 3.1577 no .
C60 H84 3.0391 no .
C60 H88 3.5760 no .
C61 H59 2.7883 no .
C61 H63 2.8180 no .
C61 H84 2.6438 no .
C61 H88 2.6693 no .
C62 H64 3.1615 no .
C62 H88 3.0587 no .
C63 H88 2.9943 no .
C64 H70 2.9475 no .
C65 H48 2.6839 no .
C65 H64 2.7325 no .
C65 H67 3.2760 no .
C65 H69 3.2393 no .
C66 H48 2.6795 no .
C66 H64 3.5468 no .
C66 H68 3.2527 no .
C66 H70 3.2215 no .
C67 H48 3.5457 no .
C67 H69 3.2267 no .
C68 H66 3.2376 no .
C68 H70 3.2635 no .
C69 H67 3.2382 no .
C70 H48 3.5604 no .
C70 H64 2.7472 no .
C70 H66 3.2217 no .
C70 H68 3.2624 no .
C71 H49 2.6758 no .
C71 H53 2.7809 no .
C71 H73 3.2367 no .
C71 H75 3.2515 no .
C72 H29 3.5341 no .
C72 H49 2.8267 no .
C72 H74 3.2653 no .
C72 H76 3.2290 no .
C73 H29 3.4211 no .
C73 H75 3.2385 no .
C74 H29 3.4825 no .
C74 H72 3.2655 no .
C74 H76 3.2243 no .
C75 H73 3.2345 no .
C76 H49 3.3988 no .
C76 H53 2.7602 no .
C76 H72 3.2303 no .
C76 H74 3.2310 no .
C77 H4A 3.4402 no .
C77 H54 2.7510 no .
C77 H58 2.7156 no .
C77 H79 3.2333 no .
C77 H81 3.2551 no .
C78 H4A 2.7682 no .
C78 H58 2.6517 no .
C78 H80 3.2468 no .
C78 H82 3.2346 no .
C79 H4A 3.4511 no .
C79 H58 3.5704 no .
C79 H81 3.1473 no .
C80 H78 3.2318 no .
C80 H82 3.2476 no .
C81 H54 3.5129 no .
C81 H79 3.1487 no .
C82 H54 2.6539 no .
C82 H78 3.2407 no .
C82 H80 3.2562 no .
C83 H59 2.6422 no .
C83 H63 2.7560 no .
C83 H85 3.2406 no .
C83 H87 3.2623 no .
C84 H59 2.8255 no .
C84 H86 3.2318 no .
C84 H88 3.2092 no .
C85 H87 3.2014 no .
C86 H84 3.2244 no .
C86 H88 3.2156 no .
C87 H85 3.1998 no .
C88 H59 3.2576 no .
C88 H63 2.8114 no .
C88 H84 3.2086 no .
C88 H86 3.2243 no .
H4A H5 2.4428 no .
H4A H26 2.9294 no .
H4A H78 2.3445 no .
H4A H79 3.5502 no .
H5 H32 2.5959 no .
H5 H54 2.9086 no .
H9 H10 2.5019 no .
H9 H28 2.8416 no .
H10 H38 2.9887 no .
H14 H15 2.4742 no .
H14 H34 3.0654 no .
H15 H44 2.8335 no .
H19 H20 2.4673 no .
H19 H40 2.8028 no .
H20 H22 3.0811 no .
H22 H23 2.3609 no .
H22 H59 3.5760 no .
H22 H78 3.3339 no .
H22 H84 3.3792 no .
H23 H24 2.3061 no .
H23 H58 3.2419 no .
H23 H59 3.1419 no .
H23 H78 3.4998 no .
H24 H25 2.2593 no .
H25 H26 2.3473 no .
H28 H29 2.3417 no .
H28 H53 3.3537 no .
H28 H72 3.5686 no .
H29 H30 2.3329 no .
H29 H53 2.9771 no .
H30 H31 2.3151 no .
H31 H32 2.3509 no .
H34 H35 2.3539 no .
H35 H36 2.2482 no .
H36 H37 2.2867 no .
H37 H38 2.2889 no .
H40 H41 2.3635 no .
H41 H42 2.3151 no .
H42 H43 2.3110 no .
H43 H44 2.3736 no .
H48 H49 2.5033 no .
H48 H66 2.6614 no .
H49 H72 2.9218 no .
H53 H54 2.4655 no .
H53 H76 2.6933 no .
H54 H82 2.5651 no .
H58 H59 2.4706 no .
H58 H78 2.5456 no .
H59 H84 2.9533 no .
H63 H64 2.4826 no .
H63 H88 2.7405 no .
H64 H70 2.7016 no .
H66 H67 2.3636 no .
H67 H68 2.3028 no .
H68 H69 2.3531 no .
H69 H70 2.3107 no .
H72 H73 2.3290 no .
H73 H74 2.3694 no .
H74 H75 2.2892 no .
H75 H76 2.3259 no .
H78 H79 2.3304 no .
H79 H80 2.2447 no .
H80 H81 2.3189 no .
H81 H82 2.3214 no .
H84 H85 2.3128 no .
H85 H86 2.3267 no .
H86 H87 2.2801 no .
H87 H88 2.3271 no .
Cl1 H43 3.0737 no 2_666
Cl1 H59 2.9939 no 1_455
Cl1 H68 3.0154 no 2_656
Cl1 H72 3.1869 no .
Cl1 H73 3.1950 no .
Cl2 H10 3.2957 no .
Cl2 H23 3.1770 no 1_455
Cl2 H34 3.2410 no .
Cl2 H59 3.0992 no 1_455
Cl3 H9 3.3098 no .
Cl3 H23 3.3501 no 1_455
Cl3 H28 3.4657 no .
Cl3 H58 3.0515 no 1_455
Cl3 H59 3.4162 no 1_455
Cl4 H30 3.4535 no 2_667
Cl4 H31 3.4116 no 2_667
Cl4 H40 3.3590 no .
Cl4 H74 3.0914 no 1_565
Cl5 H38 3.4991 no .
Cl5 H81 3.4269 no 2_667
Cl6 H5 3.1654 no 2_667
Cl6 H38 3.5124 no .
Cl6 H54 3.0906 no 2_667
Cl7 H58 3.2619 no 1_465
Cl7 H68 2.8014 no 2_666
Cl7 H73 3.1142 no 1_565
Cl8 H53 3.3324 no 2_667
Cl8 H54 3.3309 no 2_667
Cl8 H74 3.3868 no 1_565
Cl8 H76 3.0455 no 2_667
Cl8 H82 3.2111 no 2_667
Cl9 H29 3.2668 no 1_565
Cl9 H74 3.5492 no 1_565
Cl9 H75 3.3799 no 2_667
Cl9 H76 3.3919 no 2_667
Cl10 H69 3.4078 no 2_756
Cl10 H81 3.2128 no 2_757
Cl10 H82 3.4510 no .
Cl11 H76 3.0580 no .
Cl11 H80 3.4723 no 2_757
Cl11 H81 3.2409 no 2_757
Cl12 H64 2.7935 no 2_756
Cl12 H70 3.3395 no 2_756
P2 H89 3.0598 no .
P3 H4 2.9138 no 2_666
P3 H44 2.9163 no 2_666
O3 H4 3.3281 no 2_666
O4 H34 2.7635 no 2_666
O5 H44 3.3010 no 2_666
O6 H4 1.7035 no 2_666
O6 H44 2.4422 no 2_666
O7 H43 3.1973 no 2_666
O7 H44 2.6167 no 2_666
O7 H89 3.1623 no .
O8 H43 3.5953 no 2_666
O8 H89 1.9730 no .
N1 H31 2.8259 no 2_667
N2 H31 3.5228 no 2_667
N2 H32 2.6590 no 2_667
N4 H90 2.5419 no .
N5 H69 3.3414 no 2_756
N6 H92 2.7383 no .
N7 H92 2.5181 no .
N8 H69 3.1661 no 2_756
C1 H31 2.9681 no 2_667
C2 H31 3.3147 no 2_667
C2 H32 3.4545 no 2_667
C3 H31 3.5401 no 2_667
C3 H32 2.7820 no 2_667
C4 H32 3.0942 no 2_667
C5 H32 3.1374 no 2_667
C6 H32 2.8475 no 2_667
C7 H32 3.5738 no 2_667
C9 H26 3.4852 no 2_667
C10 H24 3.3778 no 1_455
C12 H90 3.4316 no .
C13 H90 2.6681 no .
C14 H64 3.4246 no 2_666
C14 H90 2.8553 no .
C15 H66 3.3657 no 2_666
C15 H90 2.8321 no .
C16 H90 2.6085 no .
C17 H90 3.3279 no .
C18 H31 3.3373 no 2_667
C19 H86 3.0846 no 2_766
C19 H87 3.4119 no 2_766
C20 H31 3.5616 no 2_667
C20 H36 3.3846 no 1_655
C23 H10 3.5610 no 1_655
C24 H10 3.2872 no 1_655
C24 H25 3.1998 no 2_767
C24 H79 3.4663 no 2_767
C25 H24 3.3251 no 2_767
C25 H25 3.4773 no 2_767
C25 H79 3.3561 no 2_767
C26 H9 3.3937 no 2_667
C29 H75 3.3714 no 2_657
C30 H75 3.3565 no 2_657
C31 H26 3.3462 no 2_667
C32 H26 3.2775 no 2_667
C34 H63 3.5579 no 2_666
C35 H63 3.0606 no 2_666
C35 H85 3.2693 no 1_455
C36 H20 3.3532 no 1_455
C36 H63 3.0376 no 2_666
C37 H63 3.4649 no 2_666
C37 H80 3.1164 no 2_667
C38 H80 3.0147 no 2_667
C39 H66 3.2702 no 2_666
C40 H66 3.0587 no 2_666
C40 H67 3.4079 no 2_666
C41 H42 2.9292 no 2_676
C41 H48 3.1624 no 1_565
C41 H49 3.1567 no 1_565
C41 H66 3.0369 no 2_666
C41 H67 3.3811 no 2_666
C41 H87 3.5301 no 2_766
C42 H41 3.1723 no 2_676
C42 H42 3.1085 no 2_676
C42 H48 3.4225 no 1_565
C42 H66 3.2288 no 2_666
C42 H87 3.3807 no 2_766
C43 H66 3.4389 no 2_666
C43 H87 3.3799 no 2_766
C44 H66 3.4502 no 2_666
C44 H87 3.5112 no 2_766
C45 H14 3.3653 no 2_666
C45 H15 3.4461 no 2_666
C45 H70 3.4928 no 2_756
C46 H15 3.3100 no 2_666
C47 H92 3.5269 no .
C48 H41 3.0235 no 1_545
C49 H41 2.8933 no 1_545
C50 H92 2.8396 no .
C51 H92 3.0041 no .
C52 H92 2.8439 no .
C55 H92 3.2802 no .
C59 H69 3.2981 no 2_756
C60 H69 2.8847 no 2_756
C61 H69 3.0121 no 2_756
C62 H69 3.2090 no 2_756
C63 H14 2.9619 no 2_666
C64 H14 2.7181 no 2_666
C64 H70 3.5426 no 2_756
C65 H15 3.5358 no 2_666
C66 H15 3.1631 no 2_666
C67 H42 3.5932 no 1_545
C68 H88 3.5117 no 2_756
C69 H88 3.0109 no 2_756
C70 H88 3.2047 no 2_756
C74 H30 3.5889 no 2_657
C74 H75 3.2076 no 2_657
C75 H30 3.2131 no 2_657
C75 H75 3.0849 no 2_657
C77 H91 3.3195 no 1_645
C79 H25 3.5988 no 2_767
C79 H91 3.4682 no 1_645
C80 H37 3.5057 no 2_667
C80 H38 2.9684 no 2_667
C80 H91 2.9634 no 1_645
C81 H91 2.4848 no 1_645
C82 H91 2.6924 no 1_645
C83 H35 3.3777 no 2_666
C84 H35 2.8908 no 2_666
C84 H85 3.4522 no 2_766
C85 H35 3.3741 no 1_655
C85 H35 2.9587 no 2_666
C85 H85 3.3544 no 2_766
C86 H19 3.2595 no 2_766
C86 H35 3.5409 no 2_666
C86 H36 3.3455 no 2_666
C87 H19 3.1388 no 2_766
C87 H36 3.3940 no 2_666
C89 H59 3.2679 no 1_455
C89 H72 3.5637 no .
C91 H81 3.5866 no 1_465
H4 P3 2.9138 no 2_666
H4 O3 3.3281 no 2_666
H4 O6 1.7035 no 2_666
H4 H34 2.8909 no 2_666
H4 H86 3.4293 no 2_766
H5 Cl6 3.1654 no 2_667
H9 Cl3 3.3098 no .
H9 C26 3.3937 no 2_667
H9 H24 3.5855 no 1_455
H9 H25 3.4479 no 2_667
H9 H26 2.6743 no 2_667
H10 Cl2 3.2957 no .
H10 C23 3.5610 no 1_455
H10 C24 3.2872 no 1_455
H10 H23 3.1586 no 1_455
H10 H24 2.5828 no 1_455
H14 C45 3.3653 no 2_666
H14 C63 2.9619 no 2_666
H14 C64 2.7181 no 2_666
H14 H63 3.1471 no 2_666
H14 H64 2.7345 no 2_666
H14 H90 3.4564 no .
H15 C45 3.4461 no 2_666
H15 C46 3.3100 no 2_666
H15 C65 3.5358 no 2_666
H15 C66 3.1631 no 2_666
H15 H66 2.5978 no 2_666
H15 H90 3.4312 no .
H19 C86 3.2595 no 2_766
H19 C87 3.1388 no 2_766
H19 H36 3.5187 no 1_655
H19 H86 2.8048 no 2_766
H19 H87 2.5689 no 2_766
H20 C36 3.3532 no 1_655
H20 H36 2.6458 no 1_655
H20 H37 3.4970 no 1_655
H23 Cl2 3.1770 no 1_655
H23 Cl3 3.3501 no 1_655
H23 H10 3.1586 no 1_655
H24 C10 3.3778 no 1_655
H24 C25 3.3251 no 2_767
H24 H9 3.5855 no 1_655
H24 H10 2.5828 no 1_655
H24 H25 2.6415 no 2_767
H24 H79 2.9847 no 2_767
H25 C24 3.1998 no 2_767
H25 C25 3.4773 no 2_767
H25 C79 3.5988 no 2_767
H25 H9 3.4479 no 2_667
H25 H24 2.6415 no 2_767
H25 H25 3.1799 no 2_767
H25 H79 2.7734 no 2_767
H26 C9 3.4852 no 2_667
H26 C31 3.3462 no 2_667
H26 C32 3.2775 no 2_667
H26 H9 2.6743 no 2_667
H26 H32 3.5157 no 2_667
H28 Cl3 3.4657 no .
H28 H89 2.8768 no .
H29 Cl9 3.2668 no 1_545
H29 H75 2.7566 no 2_657
H30 Cl4 3.4535 no 2_667
H30 C74 3.5889 no 2_657
H30 C75 3.2131 no 2_657
H30 H74 3.4275 no 2_657
H30 H75 2.7359 no 2_657
H31 Cl4 3.4116 no 2_667
H31 N1 2.8259 no 2_667
H31 N2 3.5228 no 2_667
H31 C1 2.9681 no 2_667
H31 C2 3.3147 no 2_667
H31 C3 3.5401 no 2_667
H31 C18 3.3373 no 2_667
H31 C20 3.5616 no 2_667
H32 N2 2.6590 no 2_667
H32 C2 3.4545 no 2_667
H32 C3 2.7820 no 2_667
H32 C4 3.0942 no 2_667
H32 C5 3.1374 no 2_667
H32 C6 2.8475 no 2_667
H32 C7 3.5738 no 2_667
H32 H26 3.5157 no 2_667
H34 Cl2 3.2410 no .
H34 O4 2.7635 no 2_666
H34 H4 2.8909 no 2_666
H34 H85 3.3214 no 1_455
H35 C83 3.3777 no 2_666
H35 C84 2.8908 no 2_666
H35 C85 3.3741 no 1_455
H35 C85 2.9587 no 2_666
H35 C86 3.5409 no 2_666
H35 H63 3.2791 no 2_666
H35 H84 3.0737 no 2_666
H35 H85 2.5063 no 1_455
H35 H85 3.1494 no 2_666
H36 C20 3.3846 no 1_455
H36 C86 3.3455 no 2_666
H36 C87 3.3940 no 2_666
H36 H19 3.5187 no 1_455
H36 H20 2.6458 no 1_455
H36 H63 3.2479 no 2_666
H36 H86 3.5883 no 2_666
H37 C80 3.5057 no 2_667
H37 H20 3.4970 no 1_455
H37 H80 2.5636 no 2_667
H38 Cl5 3.4991 no .
H38 Cl6 3.5124 no .
H38 C80 2.9684 no 2_667
H38 H79 3.5579 no 2_667
H38 H80 2.3515 no 2_667
H40 Cl4 3.3590 no .
H40 H49 3.4028 no 1_565
H40 H66 3.4750 no 2_666
H40 H67 3.2350 no 2_666
H41 C42 3.1723 no 2_676
H41 C48 3.0235 no 1_565
H41 C49 2.8933 no 1_565
H41 H42 2.3951 no 2_676
H41 H48 2.6542 no 1_565
H41 H49 2.3692 no 1_565
H41 H66 3.4407 no 2_666
H41 H67 3.1862 no 2_666
H42 C41 2.9292 no 2_676
H42 C42 3.1085 no 2_676
H42 C67 3.5932 no 1_565
H42 H41 2.3951 no 2_676
H42 H42 2.7363 no 2_676
H42 H48 3.1399 no 1_565
H42 H67 3.2723 no 1_565
H43 Cl1 3.0737 no 2_666
H43 O7 3.1973 no 2_666
H43 O8 3.5953 no 2_666
H43 H72 3.1617 no 2_666
H44 P3 2.9163 no 2_666
H44 O5 3.3010 no 2_666
H44 O6 2.4422 no 2_666
H44 O7 2.6167 no 2_666
H48 C41 3.1624 no 1_545
H48 C42 3.4225 no 1_545
H48 H41 2.6542 no 1_545
H48 H42 3.1399 no 1_545
H48 H88 3.5965 no 2_756
H49 C41 3.1567 no 1_545
H49 H40 3.4028 no 1_545
H49 H41 2.3692 no 1_545
H53 Cl8 3.3324 no 2_667
H54 Cl6 3.0906 no 2_667
H54 Cl8 3.3309 no 2_667
H58 Cl3 3.0515 no 1_655
H58 Cl7 3.2619 no 1_645
H59 Cl1 2.9939 no 1_655
H59 Cl2 3.0992 no 1_655
H59 Cl3 3.4162 no 1_655
H59 C89 3.2679 no 1_655
H63 C34 3.5579 no 2_666
H63 C35 3.0606 no 2_666
H63 C36 3.0376 no 2_666
H63 C37 3.4649 no 2_666
H63 H14 3.1471 no 2_666
H63 H35 3.2791 no 2_666
H63 H36 3.2479 no 2_666
H64 Cl12 2.7935 no 2_756
H64 C14 3.4246 no 2_666
H64 H14 2.7345 no 2_666
H66 C15 3.3657 no 2_666
H66 C39 3.2702 no 2_666
H66 C40 3.0587 no 2_666
H66 C41 3.0369 no 2_666
H66 C42 3.2288 no 2_666
H66 C43 3.4389 no 2_666
H66 C44 3.4502 no 2_666
H66 H15 2.5978 no 2_666
H66 H40 3.4750 no 2_666
H66 H41 3.4407 no 2_666
H67 C40 3.4079 no 2_666
H67 C41 3.3811 no 2_666
H67 H40 3.2350 no 2_666
H67 H41 3.1862 no 2_666
H67 H42 3.2723 no 1_545
H67 H73 3.2072 no 2_656
H68 Cl1 3.0154 no 2_656
H68 Cl7 2.8014 no 2_666
H68 H73 3.3025 no 2_656
H69 Cl10 3.4078 no 2_756
H69 N5 3.3414 no 2_756
H69 N8 3.1661 no 2_756
H69 C59 3.2981 no 2_756
H69 C60 2.8847 no 2_756
H69 C61 3.0121 no 2_756
H69 C62 3.2090 no 2_756
H69 H88 3.0905 no 2_756
H70 Cl12 3.3395 no 2_756
H70 C45 3.4928 no 2_756
H70 C64 3.5426 no 2_756
H70 H70 2.9828 no 2_756
H70 H88 3.4339 no 2_756
H72 Cl1 3.1869 no .
H72 C89 3.5637 no .
H72 H43 3.1617 no 2_666
H72 H89 3.0500 no .
H73 Cl1 3.1950 no .
H73 Cl7 3.1142 no 1_545
H73 H67 3.2072 no 2_656
H73 H68 3.3025 no 2_656
H74 Cl4 3.0914 no 1_545
H74 Cl8 3.3868 no 1_545
H74 Cl9 3.5492 no 1_545
H74 H30 3.4275 no 2_657
H74 H75 3.1149 no 2_657
H75 Cl9 3.3799 no 2_667
H75 C29 3.3714 no 2_657
H75 C30 3.3565 no 2_657
H75 C74 3.2076 no 2_657
H75 C75 3.0849 no 2_657
H75 H29 2.7566 no 2_657
H75 H30 2.7359 no 2_657
H75 H74 3.1149 no 2_657
H75 H75 2.8628 no 2_657
H76 Cl8 3.0455 no 2_667
H76 Cl9 3.3919 no 2_667
H76 Cl11 3.0580 no .
H79 C24 3.4663 no 2_767
H79 C25 3.3561 no 2_767
H79 H24 2.9847 no 2_767
H79 H25 2.7734 no 2_767
H79 H38 3.5579 no 2_667
H80 Cl11 3.4723 no 2_757
H80 C37 3.1164 no 2_667
H80 C38 3.0147 no 2_667
H80 H37 2.5636 no 2_667
H80 H38 2.3515 no 2_667
H80 H91 3.4092 no 1_645
H81 Cl5 3.4269 no 2_667
H81 Cl10 3.2128 no 2_757
H81 Cl11 3.2409 no 2_757
H81 C91 3.5866 no 1_645
H81 H91 2.6706 no 1_645
H82 Cl8 3.2111 no 2_667
H82 Cl10 3.4510 no .
H82 H91 2.9917 no 1_645
H84 H35 3.0737 no 2_666
H84 H85 3.0693 no 2_766
H85 C35 3.2693 no 1_655
H85 C84 3.4522 no 2_766
H85 C85 3.3544 no 2_766
H85 H34 3.3214 no 1_655
H85 H35 2.5063 no 1_655
H85 H35 3.1494 no 2_666
H85 H84 3.0693 no 2_766
H85 H85 2.8663 no 2_766
H86 C19 3.0846 no 2_766
H86 H4 3.4293 no 2_766
H86 H19 2.8048 no 2_766
H86 H36 3.5883 no 2_666
H87 C19 3.4119 no 2_766
H87 C41 3.5301 no 2_766
H87 C42 3.3807 no 2_766
H87 C43 3.3799 no 2_766
H87 C44 3.5112 no 2_766
H87 H19 2.5689 no 2_766
H88 C68 3.5117 no 2_756
H88 C69 3.0109 no 2_756
H88 C70 3.2047 no 2_756
H88 H48 3.5965 no 2_756
H88 H69 3.0905 no 2_756
H88 H70 3.4339 no 2_756
H89 P2 3.0598 no .
H89 O7 3.1623 no .
H89 O8 1.9730 no .
H89 H28 2.8768 no .
H89 H72 3.0500 no .
H90 N4 2.5419 no .
H90 C12 3.4316 no .
H90 C13 2.6681 no .
H90 C14 2.8553 no .
H90 C15 2.8321 no .
H90 C16 2.6085 no .
H90 C17 3.3279 no .
H90 H14 3.4564 no .
H90 H15 3.4312 no .
H91 C77 3.3195 no 1_465
H91 C79 3.4682 no 1_465
H91 C80 2.9634 no 1_465
H91 C81 2.4848 no 1_465
H91 C82 2.6924 no 1_465
H91 H80 3.4092 no 1_465
H91 H81 2.6706 no 1_465
H91 H82 2.9917 no 1_465
H92 N6 2.7383 no .
H92 N7 2.5181 no .
H92 C47 3.5269 no .
H92 C50 2.8396 no .
H92 C51 3.0041 no .
H92 C52 2.8439 no .
H92 C55 3.2802 no .

loop_
_geom_hbond_atom_site_label_D
_geom_hbond_atom_site_label_H
_geom_hbond_atom_site_label_A
_geom_hbond_site_symmetry_A
_geom_hbond_distance_DA
_geom_hbond_distance_DH
_geom_hbond_distance_HA
_geom_hbond_angle_DHA
_geom_hbond_publ_flag
O4 H4 O6 2_666 2.536(6) 0.840 1.703 170.8 no

loop_
_geom_torsion_atom_site_label_1
_geom_torsion_atom_site_label_2
_geom_torsion_atom_site_label_3
_geom_torsion_atom_site_label_4
_geom_torsion
_geom_torsion_publ_flag
O1 Zr1 O2 P2 -81.1(5) no
O2 Zr1 O1 P1 57.8(4) no
O1 Zr1 O3 P3 46.7(4) no
O3 Zr1 O1 P1 -23.0(4) no
O1 Zr1 N1 C1 -63.6(4) no
O1 Zr1 N1 C18 85.5(4) no
N1 Zr1 O1 P1 -154.5(5) no
O1 Zr1 N2 C3 34.7(4) no
O1 Zr1 N2 C6 -117.5(4) no
N2 Zr1 O1 P1 130.8(4) no
O1 Zr1 N3 C8 49.2(8) no
O1 Zr1 N3 C11 -103.6(5) no
N3 Zr1 O1 P1 47.5(7) no
O1 Zr1 N4 C13 120.6(4) no
O1 Zr1 N4 C16 -23.0(6) no
N4 Zr1 O1 P1 -87.8(5) no
O2 Zr1 O3 P3 -32.7(4) no
O3 Zr1 O2 P2 0.4(5) no
O2 Zr1 N1 C1 -11.7(6) no
O2 Zr1 N1 C18 137.4(3) no
N1 Zr1 O2 P2 -132.4(4) no
O2 Zr1 N2 C3 109.4(4) no
O2 Zr1 N2 C6 -42.9(3) no
N2 Zr1 O2 P2 175.8(5) no
O2 Zr1 N3 C8 39.1(5) no
O2 Zr1 N3 C11 -113.7(5) no
N3 Zr1 O2 P2 94.8(5) no
O2 Zr1 N4 C13 10.9(6) no
O2 Zr1 N4 C16 -132.7(4) no
N4 Zr1 O2 P2 41.1(6) no
O3 Zr1 N1 C1 -129.0(4) no
O3 Zr1 N1 C18 20.1(5) no
N1 Zr1 O3 P3 110.5(4) no
O3 Zr1 N2 C3 119.8(5) no
O3 Zr1 N2 C6 -32.5(6) no
N2 Zr1 O3 P3 -42.9(6) no
O3 Zr1 N3 C8 117.4(5) no
O3 Zr1 N3 C11 -35.4(5) no
N3 Zr1 O3 P3 -111.4(4) no
O3 Zr1 N4 C13 52.7(4) no
O3 Zr1 N4 C16 -90.9(5) no
N4 Zr1 O3 P3 170.8(5) no
N1 Zr1 N2 C3 -38.4(4) no
N1 Zr1 N2 C6 169.3(4) no
N2 Zr1 N1 C1 39.5(4) no
N2 Zr1 N1 C18 -171.4(4) no
N1 Zr1 N3 C8 -104.2(5) no
N1 Zr1 N3 C11 103.0(5) no
N3 Zr1 N1 C1 105.9(4) no
N3 Zr1 N1 C18 -104.9(4) no
N1 Zr1 N4 C13 -173.5(4) no
N1 Zr1 N4 C16 42.9(5) no
N4 Zr1 N1 C1 172.2(4) no
N4 Zr1 N1 C18 -38.7(4) no
N2 Zr1 N3 C8 -38.3(5) no
N2 Zr1 N3 C11 168.9(5) no
N3 Zr1 N2 C3 -168.8(4) no
N3 Zr1 N2 C6 38.9(4) no
N2 Zr1 N4 C13 -109.7(4) no
N2 Zr1 N4 C16 106.7(5) no
N4 Zr1 N2 C3 -102.0(4) no
N4 Zr1 N2 C6 105.7(4) no
N3 Zr1 N4 C13 -43.0(4) no
N3 Zr1 N4 C16 173.4(5) no
N4 Zr1 N3 C8 -169.7(5) no
N4 Zr1 N3 C11 37.5(4) no
O9 Zr2 O10 P1 24.1(5) no
O10 Zr2 O9 P2 -73.2(6) no
O11 Zr2 O9 P2 2.8(6) no
O9 Zr2 N5 C45 -26.9(5) no
O9 Zr2 N5 C62 120.7(4) no
N5 Zr2 O9 P2 -143.1(6) no
O9 Zr2 N6 C47 106.0(4) no
O9 Zr2 N6 C50 -53.0(4) no
N6 Zr2 O9 P2 154.2(7) no
O9 Zr2 N7 C52 25.4(4) no
O9 Zr2 N7 C55 -116.0(4) no
N7 Zr2 O9 P2 77.1(6) no
O9 Zr2 N8 C57 42.7(7) no
O9 Zr2 N8 C60 -119.4(4) no
N8 Zr2 O9 P2 10.7(9) no
O11 Zr2 O10 P1 -55.4(5) no
O10 Zr2 N5 C45 -99.0(4) no
O10 Zr2 N5 C62 48.6(4) no
N5 Zr2 O10 P1 154.8(6) no
O10 Zr2 N6 C47 36.1(5) no
O10 Zr2 N6 C50 -122.9(4) no
N6 Zr2 O10 P1 91.1(5) no
O10 Zr2 N7 C52 104.6(5) no
O10 Zr2 N7 C55 -36.8(6) no
N7 Zr2 O10 P1 -57.4(7) no
O10 Zr2 N8 C57 124.2(4) no
O10 Zr2 N8 C60 -37.9(4) no
N8 Zr2 O10 P1 -128.5(5) no
O11 Zr2 N5 C45 -148.2(3) no
O11 Zr2 N5 C62 -0.6(5) no
O11 Zr2 N6 C47 155.8(3) no
O11 Zr2 N6 C50 -3.2(6) no
O11 Zr2 N7 C52 102.7(4) no
O11 Zr2 N7 C55 -38.8(4) no
O11 Zr2 N8 C57 50.7(4) no
O11 Zr2 N8 C60 -111.4(4) no
N5 Zr2 N6 C47 -28.0(4) no
N5 Zr2 N6 C50 173.0(4) no
N6 Zr2 N5 C45 35.5(4) no
N6 Zr2 N5 C62 -176.9(4) no
N5 Zr2 N7 C52 -115.5(4) no
N5 Zr2 N7 C55 103.1(4) no
N7 Zr2 N5 C45 100.3(4) no
N7 Zr2 N5 C62 -112.1(4) no
N5 Zr2 N8 C57 -158.2(5) no
N5 Zr2 N8 C60 39.7(4) no
N8 Zr2 N5 C45 165.2(4) no
N8 Zr2 N5 C62 -47.2(4) no
N6 Zr2 N7 C52 -50.8(4) no
N6 Zr2 N7 C55 167.8(4) no
N7 Zr2 N6 C47 -159.5(4) no
N7 Zr2 N6 C50 41.5(4) no
N6 Zr2 N8 C57 -92.7(4) no
N6 Zr2 N8 C60 105.2(4) no
N8 Zr2 N6 C47 -93.6(4) no
N8 Zr2 N6 C50 107.5(4) no
N7 Zr2 N8 C57 -26.8(4) no
N7 Zr2 N8 C60 171.1(4) no
N8 Zr2 N7 C52 179.7(4) no
N8 Zr2 N7 C55 38.2(4) no
O4 P1 O1 Zr1 125.1(4) no
O1 P1 O5 P3 -5.5(5) no
O5 P1 O1 Zr1 10.4(5) no
O1 P1 O10 Zr2 56.4(6) no
O10 P1 O1 Zr1 -110.6(4) no
O4 P1 O5 P3 -124.8(4) no
O4 P1 O10 Zr2 -177.7(5) no
O5 P1 O10 Zr2 -64.7(6) no
O10 P1 O5 P3 119.4(4) no
O2 P2 O7 P3 26.2(4) no
O7 P2 O2 Zr1 0.1(5) no
O8 P2 O2 Zr1 -119.6(5) no
O2 P2 O9 Zr2 13.3(7) no
O9 P2 O2 Zr1 110.7(5) no
O8 P2 O7 P3 152.1(3) no
O7 P2 O9 Zr2 125.5(6) no
O9 P2 O7 P3 -86.5(4) no
O8 P2 O9 Zr2 -117.9(6) no
O3 P3 O5 P1 23.0(5) no
O5 P3 O3 Zr1 -52.5(5) no
O6 P3 O3 Zr1 -176.7(4) no
O3 P3 O7 P2 -51.2(4) no
O7 P3 O3 Zr1 58.5(5) no
O6 P3 O5 P1 151.6(4) no
O5 P3 O7 P2 62.9(4) no
O7 P3 O5 P1 -92.4(4) no
O6 P3 O7 P2 179.4(3) no
Zr1 N1 C1 C2 -30.5(9) no
Zr1 N1 C1 C20 155.2(4) no
Zr1 N1 C18 C17 26.4(9) no
Zr1 N1 C18 C19 -154.4(4) no
C1 N1 C18 C17 -179.6(6) no
C1 N1 C18 C19 -0.3(7) no
C18 N1 C1 C2 174.9(6) no
C18 N1 C1 C20 0.5(7) no
Zr1 N2 C3 C2 26.3(8) no
Zr1 N2 C3 C4 -155.1(4) no
Zr1 N2 C6 C5 155.7(3) no
Zr1 N2 C6 C7 -26.7(8) no
C3 N2 C6 C5 -1.5(6) no
C3 N2 C6 C7 176.1(6) no
C6 N2 C3 C2 -177.3(5) no
C6 N2 C3 C4 1.4(6) no
Zr1 N3 C8 C7 24.5(9) no
Zr1 N3 C8 C9 -157.1(4) no
Zr1 N3 C11 C10 156.0(4) no
Zr1 N3 C11 C12 -21.7(10) no
C8 N3 C11 C10 -1.0(7) no
C8 N3 C11 C12 -178.7(6) no
C11 N3 C8 C7 -178.7(6) no
C11 N3 C8 C9 -0.4(7) no
Zr1 N4 C13 C12 35.4(9) no
Zr1 N4 C13 C14 -149.0(4) no
Zr1 N4 C16 C15 147.1(4) no
Zr1 N4 C16 C17 -36.1(9) no
C13 N4 C16 C15 -1.3(7) no
C13 N4 C16 C17 175.5(6) no
C16 N4 C13 C12 -175.0(6) no
C16 N4 C13 C14 0.6(7) no
Zr2 N5 C45 C46 -33.2(8) no
Zr2 N5 C45 C64 149.0(4) no
Zr2 N5 C62 C61 38.1(7) no
Zr2 N5 C62 C63 -149.8(3) no
C45 N5 C62 C61 -168.2(5) no
C45 N5 C62 C63 3.8(6) no
C62 N5 C45 C46 175.2(5) no
C62 N5 C45 C64 -2.6(6) no
Zr2 N6 C47 C46 16.3(9) no
Zr2 N6 C47 C48 -164.1(4) no
Zr2 N6 C50 C49 164.9(3) no
Zr2 N6 C50 C51 -19.7(8) no
C47 N6 C50 C49 1.6(6) no
C47 N6 C50 C51 177.0(6) no
C50 N6 C47 C46 178.3(6) no
C50 N6 C47 C48 -2.1(6) no
Zr2 N7 C52 C51 42.3(7) no
Zr2 N7 C52 C53 -143.4(4) no
Zr2 N7 C55 C54 141.2(4) no
Zr2 N7 C55 C56 -37.8(8) no
C52 N7 C55 C54 -4.4(6) no
C52 N7 C55 C56 176.7(5) no
C55 N7 C52 C51 -168.8(5) no
C55 N7 C52 C53 5.5(6) no
Zr2 N8 C57 C56 13.5(9) no
Zr2 N8 C57 C58 -168.2(4) no
Zr2 N8 C60 C59 167.2(3) no
Zr2 N8 C60 C61 -21.0(8) no
C57 N8 C60 C59 1.5(6) no
C57 N8 C60 C61 173.3(5) no
C60 N8 C57 C56 178.3(6) no
C60 N8 C57 C58 -3.4(7) no
N1 C1 C2 C3 -1.4(11) no
N1 C1 C2 C21 180.0(6) no
N1 C1 C20 C19 -0.6(8) no
C2 C1 C20 C19 -175.1(6) no
C20 C1 C2 C3 172.3(6) no
C20 C1 C2 C21 -6.4(10) no
C1 C2 C3 N2 3.8(11) no
C1 C2 C3 C4 -174.6(6) no
C1 C2 C21 C22 -74.1(10) no
C1 C2 C21 C26 102.0(8) no
C3 C2 C21 C22 107.2(8) no
C3 C2 C21 C26 -76.8(9) no
C21 C2 C3 N2 -177.5(6) no
C21 C2 C3 C4 4.1(10) no
N2 C3 C4 C5 -0.7(8) no
C2 C3 C4 C5 177.9(6) no
C3 C4 C5 C6 -0.3(8) no
C4 C5 C6 N2 1.1(8) no
C4 C5 C6 C7 -176.5(6) no
N2 C6 C7 C8 -6.7(10) no
N2 C6 C7 C27 175.1(6) no
C5 C6 C7 C8 170.6(6) no
C5 C6 C7 C27 -7.6(10) no
C6 C7 C8 N3 8.1(11) no
C6 C7 C8 C9 -170.0(6) no
C6 C7 C27 C28 -116.9(7) no
C6 C7 C27 C32 65.1(8) no
C8 C7 C27 C28 64.8(8) no
C8 C7 C27 C32 -113.1(8) no
C27 C7 C8 N3 -173.7(6) no
C27 C7 C8 C9 8.2(10) no
N3 C8 C9 C10 1.7(8) no
C7 C8 C9 C10 -179.9(6) no
C8 C9 C10 C11 -2.3(8) no
C9 C10 C11 N3 2.1(8) no
C9 C10 C11 C12 179.9(6) no
N3 C11 C12 C13 -7.4(12) no
N3 C11 C12 C33 175.5(6) no
C10 C11 C12 C13 175.2(6) no
C10 C11 C12 C33 -1.8(11) no
C11 C12 C13 N4 -0.2(11) no
C11 C12 C13 C14 -175.2(6) no
C11 C12 C33 C34 -105.0(8) no
C11 C12 C33 C38 76.2(10) no
C13 C12 C33 C34 77.7(9) no
C13 C12 C33 C38 -101.0(8) no
C33 C12 C13 N4 176.9(6) no
C33 C12 C13 C14 1.9(10) no
N4 C13 C14 C15 0.3(8) no
C12 C13 C14 C15 175.9(7) no
C13 C14 C15 C16 -1.0(9) no
C14 C15 C16 N4 1.5(9) no
C14 C15 C16 C17 -175.3(6) no
N4 C16 C17 C18 3.2(11) no
N4 C16 C17 C39 -174.6(6) no
C15 C16 C17 C18 179.5(6) no
C15 C16 C17 C39 1.7(10) no
C16 C17 C18 N1 1.9(11) no
C16 C17 C18 C19 -177.3(6) no
C16 C17 C39 C40 109.0(8) no
C16 C17 C39 C44 -73.4(8) no
C18 C17 C39 C40 -68.9(8) no
C18 C17 C39 C44 108.8(8) no
C39 C17 C18 N1 179.7(6) no
C39 C17 C18 C19 0.5(10) no
N1 C18 C19 C20 -0.1(8) no
C17 C18 C19 C20 179.2(6) no
C18 C19 C20 C1 0.4(8) no
C2 C21 C22 C23 176.4(7) no
C2 C21 C26 C25 -176.4(8) no
C22 C21 C26 C25 -0.3(14) no
C26 C21 C22 C23 0.4(14) no
C21 C22 C23 C24 -0.6(15) no
C22 C23 C24 C25 0.6(19) no
C23 C24 C25 C26 -1(2) no
C24 C25 C26 C21 0.3(18) no
C7 C27 C28 C29 177.1(6) no
C7 C27 C32 C31 -177.5(6) no
C28 C27 C32 C31 4.5(10) no
C32 C27 C28 C29 -4.9(11) no
C27 C28 C29 C30 5.0(13) no
C28 C29 C30 C31 -4.6(13) no
C29 C30 C31 C32 4.2(13) no
C30 C31 C32 C27 -4.2(12) no
C12 C33 C34 C35 178.7(7) no
C12 C33 C38 C37 -176.8(9) no
C34 C33 C38 C37 4.4(17) no
C38 C33 C34 C35 -2.5(13) no
C33 C34 C35 C36 0.4(14) no
C34 C35 C36 C37 -0.0(17) no
C35 C36 C37 C38 2(3) no
C36 C37 C38 C33 -4(3) no
C17 C39 C40 C41 178.2(7) no
C17 C39 C44 C43 -178.6(7) no
C40 C39 C44 C43 -0.9(14) no
C44 C39 C40 C41 0.6(12) no
C39 C40 C41 C42 -0.2(13) no
C40 C41 C42 C43 -0.0(14) no
C41 C42 C43 C44 -0.3(16) no
C42 C43 C44 C39 0.7(16) no
N5 C45 C46 C47 5.2(10) no
N5 C45 C46 C65 -169.8(5) no
N5 C45 C64 C63 0.4(7) no
C46 C45 C64 C63 -177.4(6) no
C64 C45 C46 C47 -177.4(6) no
C64 C45 C46 C65 7.6(9) no
C45 C46 C47 N6 3.8(10) no
C45 C46 C47 C48 -175.8(6) no
C45 C46 C65 C66 -119.1(7) no
C45 C46 C65 C70 58.1(9) no
C47 C46 C65 C66 65.5(8) no
C47 C46 C65 C70 -117.3(7) no
C65 C46 C47 N6 178.9(6) no
C65 C46 C47 C48 -0.7(9) no
N6 C47 C48 C49 2.0(8) no
C46 C47 C48 C49 -178.5(6) no
C47 C48 C49 C50 -0.9(8) no
C48 C49 C50 N6 -0.4(8) no
C48 C49 C50 C51 -176.0(6) no
N6 C50 C51 C52 -13.6(10) no
N6 C50 C51 C71 175.1(5) no
C49 C50 C51 C52 161.3(6) no
C49 C50 C51 C71 -10.0(9) no
C50 C51 C52 N7 0.6(10) no
C50 C51 C52 C53 -172.7(5) no
C50 C51 C71 C72 -66.9(8) no
C50 C51 C71 C76 112.6(7) no
C52 C51 C71 C72 121.5(7) no
C52 C51 C71 C76 -59.1(8) no
C71 C51 C52 N7 171.9(5) no
C71 C51 C52 C53 -1.5(9) no
N7 C52 C53 C54 -4.6(7) no
C51 C52 C53 C54 169.7(6) no
C52 C53 C54 C55 1.8(7) no
C53 C54 C55 N7 1.6(8) no
C53 C54 C55 C56 -179.4(6) no
N7 C55 C56 C57 7.9(10) no
N7 C55 C56 C77 -170.7(5) no
C54 C55 C56 C57 -170.9(6) no
C54 C55 C56 C77 10.5(9) no
C55 C56 C57 N8 4.7(10) no
C55 C56 C57 C58 -173.3(6) no
C55 C56 C77 C78 -126.5(7) no
C55 C56 C77 C82 51.7(8) no
C57 C56 C77 C78 54.9(8) no
C57 C56 C77 C82 -127.0(7) no
C77 C56 C57 N8 -176.7(6) no
C77 C56 C57 C58 5.3(10) no
N8 C57 C58 C59 4.1(8) no
C56 C57 C58 C59 -177.6(6) no
C57 C58 C59 C60 -3.0(8) no
C58 C59 C60 N8 0.9(8) no
C58 C59 C60 C61 -171.0(6) no
N8 C60 C61 C62 -11.4(9) no
N8 C60 C61 C83 176.5(5) no
C59 C60 C61 C62 159.3(6) no
C59 C60 C61 C83 -12.8(9) no
C60 C61 C62 N5 1.7(9) no
C60 C61 C62 C63 -169.4(5) no
C60 C61 C83 C84 -67.6(8) no
C60 C61 C83 C88 106.9(7) no
C62 C61 C83 C84 120.0(7) no
C62 C61 C83 C88 -65.5(8) no
C83 C61 C62 N5 173.5(5) no
C83 C61 C62 C63 2.5(9) no
N5 C62 C63 C64 -3.6(7) no
C61 C62 C63 C64 168.6(5) no
C62 C63 C64 C45 1.8(7) no
C46 C65 C66 C67 180.0(7) no
C46 C65 C70 C69 -180.0(6) no
C66 C65 C70 C69 -2.8(12) no
C70 C65 C66 C67 2.8(12) no
C65 C66 C67 C68 -2.4(14) no
C66 C67 C68 C69 2.0(16) no
C67 C68 C69 C70 -2.1(16) no
C68 C69 C70 C65 2.4(14) no
C51 C71 C72 C73 178.6(6) no
C51 C71 C76 C75 179.7(6) no
C72 C71 C76 C75 -0.8(11) no
C76 C71 C72 C73 -0.8(12) no
C71 C72 C73 C74 1.1(13) no
C72 C73 C74 C75 0.4(14) no
C73 C74 C75 C76 -2.0(14) no
C74 C75 C76 C71 2.3(13) no
C56 C77 C78 C79 179.7(6) no
C56 C77 C82 C81 -178.7(6) no
C78 C77 C82 C81 -0.5(11) no
C82 C77 C78 C79 1.5(10) no
C77 C78 C79 C80 -2.1(12) no
C78 C79 C80 C81 1.6(15) no
C79 C80 C81 C82 -0.4(16) no
C80 C81 C82 C77 -0.1(14) no
C61 C83 C84 C85 178.1(6) no
C61 C83 C88 C87 -176.1(6) no
C84 C83 C88 C87 -1.3(11) no
C88 C83 C84 C85 3.4(11) no
C83 C84 C85 C86 -2.8(14) no
C84 C85 C86 C87 0.0(14) no
C85 C86 C87 C88 2.0(14) no
C86 C87 C88 C83 -1.3(13) no
